data_1571578
loop_
_publ_author_name
'Liu, Yu'
'Coles, Nathan T.'
'Cajiao, Nathalia'
'Taylor, Laurence J.'
'Davies, E. Stephen'
'Barbour, Alistair'
'Morgan, Patrick J.'
'Butler, Kevin'
'Pointer-Gleadhill, Ben'
'Argent, Stephen P.'
'McMaster, Jonathan'
'Neidig, Michael L.'
'Robinson, David'
'Kays, Deborah L.'

_publ_section_title
;
 Mechanistic investigations of the Fe(ii) mediated synthesis of
 squaraines.
;
_journal_issue 25
_journal_name_full 'Chemical science'
_journal_page_first 9599
_journal_page_last 9611
_journal_paper_doi 10.1039/d4sc01286k
_journal_volume 15
_journal_year 2024
_chemical_formula_moiety 'C101 H100 Fe2 O7, C51 H50 Fe O3, 0.75[C6H14]'
_chemical_formula_sum 'C156.5 H160.5 Fe3 O10'
_chemical_formula_weight 2368.89
_space_group_crystal_system triclinic
_space_group_IT_number 2
_space_group_name_Hall '-P 1'
_space_group_name_H-M_alt 'P -1'
_atom_sites_solution_hydrogens geom
_atom_sites_solution_primary dual
_atom_sites_solution_secondary difmap
_audit_creation_date 2023-08-04
_audit_creation_method
;
Olex2 1.5
(compiled 2023.03.06 svn.rbb2c1857 for OlexSys, GUI svn.r6748)
;
_audit_update_record
;
2024-02-21 deposited with the CCDC.	2024-05-07 downloaded from the CCDC.
;
_cell_angle_alpha 79.731(2)
_cell_angle_beta 83.226(2)
_cell_angle_gamma 72.453(3)
_cell_formula_units_Z 2
_cell_length_a 13.2353(3)
_cell_length_b 13.8441(5)
_cell_length_c 36.1863(7)
_cell_measurement_reflns_used 24699
_cell_measurement_temperature 120(2)
_cell_measurement_theta_max 72.5490
_cell_measurement_theta_min 3.4100
_cell_volume 6206.1(3)
_computing_cell_refinement 'CrysAlisPro 1.171.40.67a (Rigaku OD, 2019)'
_computing_data_collection 'CrysAlisPro 1.171.40.67a (Rigaku OD, 2019)'
_computing_data_reduction 'CrysAlisPro 1.171.40.67a (Rigaku OD, 2019)'
_computing_molecular_graphics 'Olex2 1.5 (Dolomanov et al., 2009)'
_computing_publication_material 'Olex2 1.5 (Dolomanov et al., 2009)'
_computing_structure_refinement 'SHELXL 2018/3 (Sheldrick, 2015)'
_computing_structure_solution 'SHELXT 2018/2 (Sheldrick, 2018)'
_diffrn_ambient_environment N~2~
_diffrn_ambient_temperature 120(2)
_diffrn_crystal_treatment 'flash frozen in gaseous N2'
_diffrn_detector 'Hybrid Pixel Array Detector'
_diffrn_detector_area_resol_mean 5.8140
_diffrn_detector_type 'PILATUS3 R 200K Hybrid Pixel Array Detector'
_diffrn_measured_fraction_theta_full 0.985
_diffrn_measured_fraction_theta_max 0.985
_diffrn_measurement_details
;
List of Runs (angles in degrees, time in seconds):

  # Type    Start    End  Width  t~exp~   \w     \q     \k     \f   Frames
#--------------------------------------------------------------------------
  1  \w    108.00 134.00   0.50   42.00    --  102.00  48.00 -53.00   52
  2  \w    146.00 175.00   0.50   42.00    --  102.00  48.00 -53.00   58
  3  \w     44.00  88.00   0.50   42.00    --  102.00 -48.00 157.00   88
  4  \w     63.00  93.00   0.50   42.00    --  102.00  48.00 -53.00   60
  5  \w      7.00  99.00   0.50    9.00    --   45.50  72.00 -42.38  184
  6  \w     15.00  63.00   0.50    9.00    --   45.50  71.00-115.07   96
  7  \w    -31.00  82.00   0.50    9.00    --   45.50 -82.00   0.00  226
  8  \w    -35.00  77.00   0.50    9.00    --   45.50 -48.00 157.00  224
  9  \w    -43.00  81.00   0.50    9.00    --   45.50 -57.00  30.00  248
 10  \w     13.00  92.00   0.50    9.00    --   45.50  72.00-160.50  158
 11  \w     95.00 129.00   0.50    9.00    --   45.50  72.00 105.39   68
 12  \w     10.00  82.00   0.50    9.00    --   45.50  72.00 105.39  144
 13  \w      6.00  59.00   0.50    9.00    --   45.50  48.00 -53.00  106
 14  \w      8.00 134.00   0.50    9.00    --   45.50  71.00  53.27  252
 15  \w      7.00 107.00   0.50    9.00    --   45.50  71.00 170.20  200
 16  \w      7.00 134.00   0.50    9.00    --   45.50  72.00 -12.11  254
 17  \w     66.00  92.00   0.50   42.00    --  102.00  62.00  45.57   52
 18  \w    111.00 190.00   0.50   42.00    --  102.00  71.00  90.67  158
 19  \w    104.00 157.00   0.50   42.00    --  102.00  74.00 178.96  106
 20  \w     63.00 106.00   0.50   42.00    --  102.00  71.00  90.67   86
 21  \w     65.00 185.00   0.50   42.00    --  102.00  61.00   0.00  240
 22  \w     62.00  87.00   0.50   42.00    --  102.00  74.00 178.96   50
 23  \w     65.00  96.00   0.50   42.00    --  102.00  61.00-120.00   62
 24  \w     64.00 160.00   0.50   42.00    --  102.00  68.00 -30.44  192
 25  \w     66.00 133.00   0.50   42.00    --  102.00  62.00  69.83  134
 26  \w     98.00 190.00   0.50   42.00    --  102.00  69.00  75.51  184
 27  \w     64.00 160.00   0.50   42.00    --  102.00  66.00 -92.41  192
 28  \w    163.00 191.00   0.50   42.00    --  102.00  66.00 -92.41   56
 29  \w     65.00 168.00   0.50   42.00    --  102.00  61.00 150.00  206
 30  \w     64.00  91.00   0.50   42.00    --  102.00  68.00 106.62   54
 31  \w     98.00 190.00   0.50   42.00    --  102.00  68.00 106.62  184
 32  \w     63.00  89.00   0.50   42.00    --  102.00  72.00   0.31   52
 33  \w    118.00 144.00   0.50   42.00    --  102.00  72.00   0.31   52
 34  \w     63.00 191.00   0.50   42.00    --  102.00  73.00 153.11  256
 35  \w    117.00 191.00   0.50   42.00    --  102.00  61.00 -60.00  148
 36  \w     64.00  90.00   0.50   42.00    --  102.00  69.00  75.51   52
 37  \w     62.00  88.00   0.50   42.00    --  102.00  74.00 115.23   52
 38  \w    151.00 177.00   0.50   42.00    --  102.00  66.00-146.97   52
 39  \w     65.00  91.00   0.50   42.00    --  102.00  61.00 -60.00   52
 40  \w    103.00 128.00   0.50   42.00    --  102.00  66.00-146.97   50
 41  \w     64.00  91.00   0.50   42.00    --  102.00  66.00-146.97   54
 42  \w     65.00  91.00   0.50   42.00    --  102.00  61.00  30.00   52
 43  \w     64.00 191.00   0.50   42.00    --  102.00  67.00-113.07  254
 44  \w     21.00  48.00   0.50   42.00    --  102.00 -82.00-150.00   54
 45  \w     52.00 138.00   0.50   42.00    --  102.00 -82.00-150.00  172
 46  \w    163.00 191.00   0.50   42.00    --  102.00  61.00 -30.00   56
 47  \w    102.00 129.00   0.50   42.00    --  102.00  61.00  60.00   54
 48  \w    137.00 180.00   0.50   42.00    --  102.00  62.00  69.83   86
 49  \w     66.00  93.00   0.50   42.00    --  102.00  61.00  60.00   54
 50  \w     65.00 130.00   0.50   42.00    --  102.00  61.00 -30.00  130
 51  \w     16.00  43.00   0.50   42.00    --  102.00 -82.00  60.00   54
 52  \w     52.00 138.00   0.50   42.00    --  102.00 -82.00  60.00  172
 53  \w    111.00 161.00   0.50   42.00    --  102.00  61.00-150.00  100
 54  \w     15.00  41.00   0.50   42.00    --  102.00 -82.00 -90.00   52
 55  \w     68.00 143.00   0.50   42.00    --  102.00 -82.00 -90.00  150
 56  \w     66.00  94.00   0.50   42.00    --  102.00  61.00-150.00   56
 57  \w     98.00 190.00   0.50   42.00    --  102.00  62.00  45.57  184
 58  \w    166.00 191.00   0.50   42.00    --  102.00  74.00 178.96   50
 59  \w     43.00 124.00   0.50   42.00    --  102.00 -82.00   0.00  162
 60  \w     14.00 119.00   0.50   42.00    --  102.00 -82.00  90.00  210
 61  \w     18.00  47.00   0.50   42.00    --  102.00 -82.00 150.00   58
 62  \w     67.00 134.00   0.50   42.00    --  102.00 -82.00 150.00  134
;
_diffrn_measurement_device '\k-geometry diffractometer'
_diffrn_measurement_device_type 'XtalLAB PRO MM007, PILATUS3 R 200K'
_diffrn_measurement_method '\w scans'
_diffrn_measurement_specimen_support 'MiTeGen micromount'
_diffrn_orient_matrix_type 'CrysAlisPro convention (1999,Acta A55,543-557)'
_diffrn_orient_matrix_UB_11 -0.1103407000
_diffrn_orient_matrix_UB_12 -0.0101202000
_diffrn_orient_matrix_UB_13 0.0156606000
_diffrn_orient_matrix_UB_21 0.0521603000
_diffrn_orient_matrix_UB_22 -0.1085521000
_diffrn_orient_matrix_UB_23 0.0202556000
_diffrn_orient_matrix_UB_31 0.0088062000
_diffrn_orient_matrix_UB_32 0.0452983000
_diffrn_orient_matrix_UB_33 0.0350032000
_diffrn_radiation_monochromator mirror
_diffrn_radiation_probe x-ray
_diffrn_radiation_type 'Cu K\a'
_diffrn_radiation_wavelength 1.54184
_diffrn_reflns_av_R_equivalents 0.0880
_diffrn_reflns_av_unetI/netI 0.0576
_diffrn_reflns_Laue_measured_fraction_full 0.985
_diffrn_reflns_Laue_measured_fraction_max 0.985
_diffrn_reflns_limit_h_max 15
_diffrn_reflns_limit_h_min -15
_diffrn_reflns_limit_k_max 16
_diffrn_reflns_limit_k_min -16
_diffrn_reflns_limit_l_max 43
_diffrn_reflns_limit_l_min -43
_diffrn_reflns_number 116054
_diffrn_reflns_point_group_measured_fraction_full 0.985
_diffrn_reflns_point_group_measured_fraction_max 0.985
_diffrn_reflns_theta_full 67.079
_diffrn_reflns_theta_max 67.079
_diffrn_reflns_theta_min 3.387
_diffrn_source 'rotating anode'
_diffrn_source_type 'MicroMax 007 HF'
_exptl_absorpt_coefficient_mu 3.262
_exptl_absorpt_correction_T_max 1.000
_exptl_absorpt_correction_T_min 0.542
_exptl_absorpt_correction_type gaussian
_exptl_absorpt_process_details
;
CrysAlisPro 1.171.40.67a (Rigaku Oxford Diffraction, 2019)
Numerical absorption correction based on gaussian integration over
			a multifaceted crystal model
Empirical absorption correction using spherical harmonics,
 implemented in SCALE3 ABSPACK scaling algorithm.
;
_exptl_crystal_colour yellow
_exptl_crystal_colour_primary yellow
_exptl_crystal_density_diffrn 1.268
_exptl_crystal_description block
_exptl_crystal_F_000 2515
_exptl_crystal_size_max 0.164
_exptl_crystal_size_mid 0.145
_exptl_crystal_size_min 0.122
_refine_diff_density_max 1.526
_refine_diff_density_min -0.813
_refine_diff_density_rms 0.085
_refine_ls_extinction_method none
_refine_ls_goodness_of_fit_ref 1.038
_refine_ls_hydrogen_treatment constr
_refine_ls_matrix_type full
_refine_ls_number_parameters 1520
_refine_ls_number_reflns 21827
_refine_ls_number_restraints 2467
_refine_ls_restrained_S_all 0.991
_refine_ls_R_factor_all 0.1464
_refine_ls_R_factor_gt 0.1085
_refine_ls_shift/su_max 0.000
_refine_ls_shift/su_mean 0.000
_refine_ls_structure_factor_coef Fsqd
_refine_ls_weighting_details 'w=1/[\s^2^(Fo^2^)+(0.1521P)^2^+18.6050P] where P=(Fo^2^+2Fc^2^)/3'
_refine_ls_weighting_scheme calc
_refine_ls_wR_factor_gt 0.2951
_refine_ls_wR_factor_ref 0.3229
_reflns_Friedel_coverage 0.000
_reflns_number_gt 14470
_reflns_number_total 21827
_reflns_threshold_expression 'I > 2\s(I)'
_cod_data_source_file d4sc01286k15.cif
_cod_data_source_block 11_12
_cod_depositor_comments 'Adding full bibliography for 1571567--1571581.cif.'
_cod_original_formula_sum 'C156.50 H160.50 Fe3 O10'
_cod_database_code 1571578
_nottingham_internal_coll_name FENCLP
_nottingham_internal_coll_number 19435
_nottingham_internal_coll_client NTC/DLK
_nottingham_internal_coll_type custom
_nottingham_internal_coll_frame_method '\w scans'
_nottingham_internal_coll_frame_time '42.00, 9.00'
_nottingham_internal_coll_frame_width 0.50
_nottingham_internal_coll_user pczntc
_nottingham_internal_coll_date 24/04/2023
_nottingham_internal_coll_location NOTTS
_nottingham_internal_coll_instrument 'XtalLAB PRO, A00000876'
_nottingham_internal_process_date 27/04/2023
_nottingham_internal_process_user pczntc
_nottingham_internal_solution_date 27/04/2023
_nottingham_internal_solution_user pczntc
_nottingham_internal_refinement_date 03/08/2023
_nottingham_internal_refinement_user pczntc/pczspa
_nottingham_internal_validation_date 03/08/2023
_nottingham_internal_validation_user pczspa
_shelx_shelxl_version_number 2018/3
_chemical_oxdiff_formula 'C52 H50 Fe O4'
_chemical_oxdiff_usercomment 'FENCLP #19435 MM-903 NTC/DLK fomblin oil on micromount'
_shelx_space_group_comment
;
The symmetry employed for this shelxl refinement is uniquely defined
by the following loop, which should always be used as a source of
symmetry information in preference to the above space-group names.
They are only intended as comments.
;
_shelx_estimated_absorpt_t_max 0.692
_shelx_estimated_absorpt_t_min 0.617
_olex2_refinement_description
;
1. Fixed Uiso
 At 1.2 times of:
  All C(H) groups
 At 1.5 times of:
  All C(H,H,H) groups
2. Restrained distances
 C129-C128
 1.5 with sigma of 0.01
 O3-O2 \\sim O4-O5 \\sim O7-O6 \\sim O10_$1-O9_$1
 with sigma of 0.02
3. Restrained planarity
 O9, C128, O10, C129
 with sigma of 0.1
4. Uiso/Uaniso restraints and constraints
All non-hydrogen atoms have similar U: within 2A with sigma of 0.04 and sigma
for terminal atoms of 0.08 within 2A
Uanis(O9) \\sim Ueq, Uanis(O10) \\sim Ueq, Uanis(C128) \\sim Ueq, Uanis(C129)
\\sim Ueq: with sigma of 0.01 and sigma for terminal atoms of 0.02
5. Rigid body (RIGU) restrains
 All non-hydrogen atoms
 with sigma for 1-2 distances of 0.004 and sigma for 1-3 distances of 0.004
6.a Me refined with riding coordinates:
 C51(H51a,H51b,H51c), C100(H10d,H10e,H10f)
6.b Aromatic/amide H refined with riding coordinates:
 C45(H45), C47(H47), C13(H13), C86(H86), C5(H5), C70(H70), C11(H11), C88(H88),
 C55(H55), C32(H32), C72(H72), C80(H80), C57(H57), C56(H56), C7(H7), C6(H6),
 C82(H82), C38(H38), C95(H95), C61(H61), C31(H31), C30(H30), C97(H97), C63(H63),
  C81(H81), C20(H20), C36(H36), C22(H22), C114(H114), C112(H112), C137(H137),
 C139(H139), C106(H106), C108(H108), C146(H146), C107(H107), C148(H148),
 C133(H133), C131(H131), C123(H123), C121(H121), C132(H132)
6.c Idealised Me refined as rotating group:
 C90(H90a,H90b,H90c), C17(H17a,H17b,H17c), C50(H50a,H50b,H50c), C76(H76a,H76b,
 H76c), C16(H16a,H16b,H16c), C15(H15a,H15b,H15c), C49(H49a,H49b,H49c), C67(H67a,
 H67b,H67c), C91(H91a,H91b,H91c), C92(H92a,H92b,H92c), C74(H74a,H74b,H74c),
 C42(H42a,H42b,H42c), C75(H75a,H75b,H75c), C101(H10a,H10b,H10c), C40(H40a,H40b,
 H40c), C65(H65a,H65b,H65c), C24(H24a,H24b,H24c), C26(H26a,H26b,H26c), C99(H99a,
 H99b,H99c), C41(H41a,H41b,H41c), C117(H11a,H11b,H11c), C66(H66a,H66b,H66c),
 C142(H14a,H14b,H14c), C116(H11d,H11e,H11f), C118(H11g,H11h,H11i), C25(H25a,
 H25b,H25c), C143(H14d,H14e,H14f), C151(H15d,H15e,H15f), C152(H15g,H15h,H15i),
 C141(H14g,H14h,H14i), C126(H12a,H12b,H12c), C127(H12d,H12e,H12f), C150(H15j,
 H15k,H15l), C125(H12g,H12h,H12i)
;
_smtbx_masks_void_probe_radius 1.2
_smtbx_masks_void_truncation_radius 1.2
_olex2_exptl_crystal_mounting_method 'in fomblin film on a micromount'
_olex2_submission_special_instructions 'No special instructions were received'
_oxdiff_exptl_absorpt_empirical_details
;
Empirical correction (ABSPACK) includes:
- Absorption correction using spherical harmonics
- Frame scaling
;
_oxdiff_exptl_absorpt_empirical_full_max 2.133
_oxdiff_exptl_absorpt_empirical_full_min 0.434

loop_
_space_group_symop_operation_xyz
'x, y, z'
'-x, -y, -z'

loop_
_atom_site_label
_atom_site_type_symbol
_atom_site_fract_x
_atom_site_fract_y
_atom_site_fract_z
_atom_site_U_iso_or_equiv
_atom_site_adp_type
_atom_site_occupancy
_atom_site_site_symmetry_order
_atom_site_calc_flag
_atom_site_refinement_flags_posn
_atom_site_refinement_flags_adp
_atom_site_refinement_flags_occupancy
_atom_site_disorder_assembly
_atom_site_disorder_group
Fe2 Fe 0.58160(7) 0.55249(8) 0.14277(3) 0.0446(3) Uani 1 1 d . U . A 1
Fe1 Fe 0.68832(8) 0.73148(9) 0.17800(3) 0.0550(3) Uani 1 1 d . . . A 1
O5 O 0.4886(3) 0.6819(4) 0.11683(12) 0.0545(10) Uani 1 1 d D U . A 1
O7 O 0.7383(3) 0.4972(3) 0.13608(11) 0.0495(10) Uani 1 1 d D U . A 1
O6 O 0.7954(3) 0.6111(4) 0.15760(13) 0.0586(11) Uani 1 1 d D U . A 1
O4 O 0.5741(3) 0.7653(5) 0.14159(13) 0.0733(15) Uani 1 1 d D U . A 1
O1 O 0.6087(4) 0.6346(4) 0.21668(12) 0.0622(12) Uani 1 1 d . U . A 1
O2 O 0.7627(4) 0.8089(4) 0.20624(13) 0.0729(14) Uani 1 1 d D U . A 1
O3 O 0.7602(5) 0.8505(5) 0.14636(14) 0.0772(15) Uani 1 1 d D U . A 1
C1 C 0.5221(4) 0.5147(5) 0.19917(16) 0.0457(13) Uani 1 1 d . U . A 1
C46 C 0.9201(4) 0.9127(5) 0.02991(16) 0.0425(12) Uani 1 1 d . U . A 1
C45 C 0.9972(4) 0.8524(5) 0.05385(16) 0.0447(13) Uani 1 1 d . U . A 1
H45 H 1.054857 0.801428 0.044247 0.054 Uiso 1 1 calc R U . A 1
C9 C 0.4827(4) 0.4233(4) 0.13951(15) 0.0384(12) Uani 1 1 d . U . A 1
C73 C 0.3990(4) 0.7959(5) 0.01996(16) 0.0438(13) Uani 1 1 d . U . A 1
C3 C 0.4626(4) 0.4385(5) 0.20853(16) 0.0466(13) Uani 1 1 d . U . A 1
C53 C 0.4177(4) 0.8630(5) 0.11091(16) 0.0439(12) Uani 1 1 d . U . A 1
C47 C 0.8370(4) 0.9871(5) 0.04489(16) 0.0432(13) Uani 1 1 d . U . A 1
H47 H 0.783993 1.030193 0.028902 0.052 Uiso 1 1 calc R U . A 1
C48 C 0.8290(4) 1.0005(5) 0.08188(16) 0.0438(13) Uani 1 1 d . U . A 1
C14 C 0.5880(4) 0.3759(5) 0.12635(16) 0.0437(13) Uani 1 1 d . U . A 1
C85 C 0.9103(4) 0.3563(5) 0.06002(17) 0.0451(12) Uani 1 1 d . U . A 1
C84 C 0.9214(4) 0.4407(5) 0.07434(16) 0.0443(12) Uani 1 1 d . U . A 1
C2 C 0.5648(5) 0.5733(5) 0.20996(17) 0.0506(14) Uani 1 1 d . U . A 1
C13 C 0.6216(4) 0.4057(5) 0.08904(16) 0.0468(14) Uani 1 1 d . U . A 1
H13 H 0.692550 0.374724 0.080269 0.056 Uiso 1 1 calc R U . A 1
C10 C 0.4131(4) 0.4956(5) 0.11435(16) 0.0453(13) Uani 1 1 d . U . A 1
C77 C 0.8099(5) 0.5270(5) 0.14624(16) 0.0468(13) Uani 1 1 d . U . A 1
C12 C 0.5555(4) 0.4782(5) 0.06466(16) 0.0430(13) Uani 1 1 d . U . A 1
C52 C 0.4990(4) 0.7642(6) 0.12383(16) 0.0509(14) Uani 1 1 d . U . A 1
C87 C 0.8553(5) 0.4642(6) 0.00117(17) 0.0537(14) Uani 1 1 d . U . A 1
C89 C 0.8950(5) 0.5387(5) 0.05234(18) 0.0509(14) Uani 1 1 d . U . A 1
C43 C 0.9082(4) 0.9405(5) 0.10552(16) 0.0468(13) Uani 1 1 d . U . A 1
C44 C 0.9928(4) 0.8641(5) 0.09115(16) 0.0445(13) Uani 1 1 d . U . A 1
C58 C 0.3965(4) 0.8928(5) 0.07250(16) 0.0458(13) Uani 1 1 d . U . A 1
C68 C 0.4534(4) 0.8396(5) 0.04072(15) 0.0424(12) Uani 1 1 d . U . A 1
C54 C 0.3620(5) 0.9238(5) 0.13787(17) 0.0482(13) Uani 1 1 d . U . A 1
C33 C 0.9118(5) 0.9636(5) 0.14341(17) 0.0499(14) Uani 1 1 d . U . A 1
C4 C 0.4448(4) 0.3925(5) 0.17891(16) 0.0456(13) Uani 1 1 d . U . A 1
C86 C 0.8773(4) 0.3706(5) 0.02381(17) 0.0490(13) Uani 1 1 d . U . A 1
H86 H 0.869777 0.313503 0.014404 0.059 Uiso 1 1 calc R U . A 1
C27 C 0.7914(5) 0.8579(5) 0.17730(18) 0.0522(14) Uani 1 1 d . U . A 1
C78 C 0.9227(4) 0.4575(5) 0.14394(17) 0.0488(14) Uani 1 1 d . U . A 1
C5 C 0.3943(5) 0.3160(5) 0.18612(18) 0.0520(14) Uani 1 1 d . U . A 1
H5 H 0.385603 0.284020 0.166020 0.062 Uiso 1 1 calc R U . A 1
C83 C 0.9782(5) 0.4316(5) 0.17735(18) 0.0518(14) Uani 1 1 d . U . A 1
C71 C 0.5453(5) 0.7703(5) -0.02789(17) 0.0511(14) Uani 1 1 d . U . A 1
C51 C 0.7365(5) 1.0802(5) 0.09687(18) 0.0534(15) Uani 1 1 d . U . A 1
H51A H 0.743370 1.079297 0.123601 0.080 Uiso 1 1 calc R U . A 1
H51B H 0.735423 1.147922 0.082892 0.080 Uiso 1 1 calc R U . A 1
H51C H 0.670309 1.065288 0.093893 0.080 Uiso 1 1 calc R U . A 1
C79 C 0.9714(4) 0.4201(5) 0.11088(17) 0.0448(13) Uani 1 1 d . U . A 1
C69 C 0.5567(5) 0.8437(5) 0.02760(17) 0.0492(14) Uani 1 1 d . U . A 1
C70 C 0.5995(5) 0.8088(5) -0.00624(18) 0.0550(15) Uani 1 1 d . U . A 1
H70 H 0.669331 0.811498 -0.014954 0.066 Uiso 1 1 calc R U . A 1
C93 C 0.9277(5) 0.4665(6) 0.21286(17) 0.0543(14) Uani 1 1 d . U . A 1
C28 C 0.8578(5) 0.9294(5) 0.17764(16) 0.0502(14) Uani 1 1 d . U . A 1
C59 C 0.3861(5) 0.8967(5) 0.17837(17) 0.0500(14) Uani 1 1 d . U . A 1
C11 C 0.4498(4) 0.5209(5) 0.07777(17) 0.0458(13) Uani 1 1 d . U . A 1
H11 H 0.402227 0.568695 0.060888 0.055 Uiso 1 1 calc R U . A 1
C90 C 0.9316(5) 0.2516(5) 0.08298(18) 0.0519(15) Uani 1 1 d . U . A 1
H90A H 0.910140 0.257942 0.109503 0.078 Uiso 1 1 calc R U . A 1
H90B H 1.007551 0.215637 0.080366 0.078 Uiso 1 1 calc R U . A 1
H90C H 0.890911 0.212702 0.074064 0.078 Uiso 1 1 calc R U . A 1
C17 C 0.6608(5) 0.2940(5) 0.15224(17) 0.0542(16) Uani 1 1 d . U . A 1
H17A H 0.656539 0.317001 0.176628 0.081 Uiso 1 1 calc R U . A 1
H17B H 0.734010 0.280816 0.141133 0.081 Uiso 1 1 calc R U . A 1
H17C H 0.639372 0.230963 0.155814 0.081 Uiso 1 1 calc R U . A 1
C88 C 0.8636(5) 0.5472(6) 0.01601(18) 0.0552(14) Uani 1 1 d . U . A 1
H88 H 0.847157 0.612696 0.000816 0.066 Uiso 1 1 calc R U . A 1
C64 C 0.4603(5) 0.9374(6) 0.19051(18) 0.0556(16) Uani 1 1 d . U . A 1
C55 C 0.2826(5) 1.0136(5) 0.12665(18) 0.0543(15) Uani 1 1 d . U . A 1
H55 H 0.243218 1.054515 0.144905 0.065 Uiso 1 1 calc R U . A 1
C32 C 0.9774(6) 1.0255(6) 0.14452(18) 0.0584(16) Uani 1 1 d . U . A 1
H32 H 1.015838 1.045164 0.122016 0.070 Uiso 1 1 calc R U . A 1
C50 C 0.9275(5) 0.8978(5) -0.01056(18) 0.0538(15) Uani 1 1 d . U . A 1
H50A H 0.887087 0.961153 -0.025412 0.081 Uiso 1 1 calc R U . A 1
H50B H 0.898209 0.841911 -0.012411 0.081 Uiso 1 1 calc R U . A 1
H50C H 1.002094 0.880814 -0.020250 0.081 Uiso 1 1 calc R U . A 1
C8 C 0.4244(5) 0.4061(5) 0.24568(17) 0.0520(14) Uani 1 1 d . U . A 1
C18 C 0.4397(5) 0.4510(6) 0.27860(17) 0.0553(15) Uani 1 1 d . U . A 1
C39 C 0.8761(5) 0.8585(6) 0.27478(18) 0.0576(16) Uani 1 1 d . U . A 1
C34 C 0.8188(5) 0.9343(6) 0.24869(17) 0.0561(15) Uani 1 1 d . U . A 1
C72 C 0.4445(5) 0.7636(5) -0.01363(16) 0.0500(14) Uani 1 1 d . U . A 1
H72 H 0.406126 0.736075 -0.027517 0.060 Uiso 1 1 calc R U . A 1
C80 C 1.0769(5) 0.3570(5) 0.11135(19) 0.0543(15) Uani 1 1 d . U . A 1
H80 H 1.110749 0.330629 0.089122 0.065 Uiso 1 1 calc R U . A 1
C57 C 0.3176(5) 0.9849(5) 0.06294(18) 0.0522(14) Uani 1 1 d . U . A 1
H57 H 0.302944 1.007578 0.037245 0.063 Uiso 1 1 calc R U . A 1
C76 C 0.2902(4) 0.7855(5) 0.03441(18) 0.0526(15) Uani 1 1 d . U . A 1
H76A H 0.290531 0.758237 0.061334 0.079 Uiso 1 1 calc R U . A 1
H76B H 0.272017 0.738584 0.020726 0.079 Uiso 1 1 calc R U . A 1
H76C H 0.237420 0.852812 0.030521 0.079 Uiso 1 1 calc R U . A 1
C35 C 0.7154(5) 0.9937(6) 0.25844(19) 0.0587(16) Uani 1 1 d . U . A 1
C56 C 0.2609(5) 1.0435(6) 0.08936(18) 0.0600(17) Uani 1 1 d . U . A 1
H56 H 0.206712 1.104694 0.081967 0.072 Uiso 1 1 calc R U . A 1
C98 C 0.8653(5) 0.4114(6) 0.23642(18) 0.0559(15) Uani 1 1 d . U . A 1
C16 C 0.5965(5) 0.5125(6) 0.02586(17) 0.0563(16) Uani 1 1 d . U . A 1
H16A H 0.537428 0.558709 0.011645 0.085 Uiso 1 1 calc R U . A 1
H16B H 0.630065 0.452744 0.013140 0.085 Uiso 1 1 calc R U . A 1
H16C H 0.648811 0.548659 0.027345 0.085 Uiso 1 1 calc R U . A 1
C94 C 0.9386(5) 0.5554(6) 0.22336(19) 0.0614(16) Uani 1 1 d . U . A 1
C7 C 0.3730(5) 0.3313(6) 0.25105(18) 0.0600(16) Uani 1 1 d . U . A 1
H7 H 0.347578 0.309776 0.275875 0.072 Uiso 1 1 calc R U . A 1
C29 C 0.8703(5) 0.9630(5) 0.21083(18) 0.0546(15) Uani 1 1 d . U . A 1
C60 C 0.3405(5) 0.8291(6) 0.20309(18) 0.0577(16) Uani 1 1 d . U . A 1
C23 C 0.3626(6) 0.5340(6) 0.29079(19) 0.0615(16) Uani 1 1 d . U . A 1
C6 C 0.3566(5) 0.2858(6) 0.22202(19) 0.0627(17) Uani 1 1 d . U . A 1
H6 H 0.320048 0.234931 0.226823 0.075 Uiso 1 1 calc R U . A 1
C15 C 0.2998(5) 0.5436(6) 0.12776(19) 0.0609(18) Uani 1 1 d . U . A 1
H15A H 0.298671 0.574154 0.150302 0.091 Uiso 1 1 calc R U . A 1
H15B H 0.262287 0.490992 0.133802 0.091 Uiso 1 1 calc R U . A 1
H15C H 0.264592 0.596956 0.107909 0.091 Uiso 1 1 calc R U . A 1
C82 C 1.0831(5) 0.3691(6) 0.1765(2) 0.0609(17) Uani 1 1 d . U . A 1
H82 H 1.121161 0.351471 0.198534 0.073 Uiso 1 1 calc R U . A 1
C38 C 0.8279(6) 0.8352(6) 0.30988(19) 0.0651(18) Uani 1 1 d . U . A 1
H38 H 0.867068 0.782600 0.327768 0.078 Uiso 1 1 calc R U . A 1
C49 C 1.0807(5) 0.7969(6) 0.1154(2) 0.0656(19) Uani 1 1 d . U . A 1
H49A H 1.050662 0.779965 0.141009 0.098 Uiso 1 1 calc R U . A 1
H49B H 1.133126 0.833401 0.116250 0.098 Uiso 1 1 calc R U . A 1
H49C H 1.115151 0.733623 0.104816 0.098 Uiso 1 1 calc R U . A 1
C95 C 0.8841(6) 0.5885(6) 0.2562(2) 0.0652(18) Uani 1 1 d . U . A 1
H95 H 0.891498 0.648898 0.263139 0.078 Uiso 1 1 calc R U . A 1
C61 C 0.3700(6) 0.8032(6) 0.24020(19) 0.0666(19) Uani 1 1 d . U . A 1
H61 H 0.336043 0.761005 0.257629 0.080 Uiso 1 1 calc R U . A 1
C31 C 0.9882(6) 1.0589(6) 0.1771(2) 0.0667(18) Uani 1 1 d . U . A 1
H31 H 1.031447 1.102599 0.177037 0.080 Uiso 1 1 calc R U . A 1
C30 C 0.9334(6) 1.0263(6) 0.21033(19) 0.0621(17) Uani 1 1 d . U . A 1
H30 H 0.940085 1.048581 0.233055 0.075 Uiso 1 1 calc R U . A 1
C97 C 0.8133(6) 0.4483(6) 0.26873(19) 0.0675(18) Uani 1 1 d . U . A 1
H97 H 0.771199 0.410611 0.284496 0.081 Uiso 1 1 calc R U . A 1
C67 C 0.5075(6) 1.0113(6) 0.1639(2) 0.0674(19) Uani 1 1 d . U . A 1
H67A H 0.539434 0.980944 0.141208 0.101 Uiso 1 1 calc R U . A 1
H67B H 0.562153 1.026059 0.176123 0.101 Uiso 1 1 calc R U . A 1
H67C H 0.451609 1.074983 0.156841 0.101 Uiso 1 1 calc R U . A 1
C63 C 0.4883(6) 0.9054(6) 0.2274(2) 0.0654(18) Uani 1 1 d . U . A 1
H63 H 0.538406 0.931820 0.235803 0.078 Uiso 1 1 calc R U . A 1
C91 C 0.8218(5) 0.4747(7) -0.03807(18) 0.0657(19) Uani 1 1 d . U . A 1
H91A H 0.759211 0.534089 -0.042294 0.099 Uiso 1 1 calc R U . A 1
H91B H 0.804386 0.412595 -0.041015 0.099 Uiso 1 1 calc R U . A 1
H91C H 0.879962 0.484126 -0.056431 0.099 Uiso 1 1 calc R U . A 1
C81 C 1.1325(5) 0.3326(6) 0.1434(2) 0.0637(18) Uani 1 1 d . U . A 1
H81 H 1.204139 0.290896 0.142881 0.076 Uiso 1 1 calc R U . A 1
C92 C 0.9022(6) 0.6312(6) 0.0662(2) 0.0653(18) Uani 1 1 d . U . A 1
H92A H 0.950649 0.610265 0.086534 0.098 Uiso 1 1 calc R U . A 1
H92B H 0.831584 0.669273 0.075657 0.098 Uiso 1 1 calc R U . A 1
H92C H 0.929082 0.675034 0.045502 0.098 Uiso 1 1 calc R U . A 1
C74 C 0.6178(5) 0.8923(6) 0.0477(2) 0.0645(19) Uani 1 1 d . U . A 1
H74A H 0.616806 0.864214 0.074525 0.097 Uiso 1 1 calc R U . A 1
H74B H 0.584845 0.966622 0.044593 0.097 Uiso 1 1 calc R U . A 1
H74C H 0.691405 0.877782 0.036972 0.097 Uiso 1 1 calc R U . A 1
C37 C 0.7226(6) 0.8874(7) 0.3196(2) 0.0679(18) Uani 1 1 d . U . A 1
C42 C 0.9928(5) 0.8033(6) 0.2667(2) 0.0670(19) Uani 1 1 d . U . A 1
H42A H 1.004559 0.790119 0.240567 0.100 Uiso 1 1 calc R U . A 1
H42B H 1.012348 0.738043 0.283725 0.100 Uiso 1 1 calc R U . A 1
H42C H 1.036505 0.845999 0.270571 0.100 Uiso 1 1 calc R U . A 1
C19 C 0.5299(5) 0.4025(6) 0.29919(18) 0.0601(16) Uani 1 1 d . U . A 1
C20 C 0.5426(6) 0.4430(7) 0.3300(2) 0.0715(19) Uani 1 1 d . U . A 1
H20 H 0.603909 0.410931 0.343707 0.086 Uiso 1 1 calc R U . A 1
C21 C 0.4684(7) 0.5293(7) 0.3415(2) 0.0710(19) Uani 1 1 d . U . A 1
C62 C 0.4468(6) 0.8367(6) 0.25254(19) 0.0671(19) Uani 1 1 d . U . A 1
C96 C 0.8198(6) 0.5373(7) 0.2791(2) 0.0674(18) Uani 1 1 d . U . A 1
C110 C 1.2252(6) 0.2219(7) 0.3407(2) 0.0706(18) Uani 1 1 d . U . B 1
C75 C 0.5909(7) 0.7419(7) -0.0657(2) 0.073(2) Uani 1 1 d . U . A 1
H75A H 0.572472 0.680997 -0.069402 0.110 Uiso 1 1 calc R U . A 1
H75B H 0.668335 0.727149 -0.066965 0.110 Uiso 1 1 calc R U . A 1
H75C H 0.561720 0.798901 -0.085348 0.110 Uiso 1 1 calc R U . A 1
C36 C 0.6705(6) 0.9685(7) 0.29343(19) 0.0696(19) Uani 1 1 d . U . A 1
H36 H 0.600720 1.008102 0.300205 0.083 Uiso 1 1 calc R U . A 1
C22 C 0.3797(6) 0.5710(6) 0.3221(2) 0.0685(18) Uani 1 1 d . U . A 1
H22 H 0.326965 0.628169 0.330315 0.082 Uiso 1 1 calc R U . A 1
C101 C 0.8547(6) 0.3142(6) 0.2257(2) 0.071(2) Uani 1 1 d . U . A 1
H10A H 0.924758 0.271847 0.217571 0.106 Uiso 1 1 calc R U . A 1
H10B H 0.807336 0.331813 0.205128 0.106 Uiso 1 1 calc R U . A 1
H10C H 0.825024 0.275967 0.247545 0.106 Uiso 1 1 calc R U . A 1
C40 C 0.6588(6) 1.0853(6) 0.2315(2) 0.072(2) Uani 1 1 d . U . A 1
H40A H 0.665476 1.066440 0.206312 0.108 Uiso 1 1 calc R U . A 1
H40B H 0.690747 1.141085 0.230692 0.108 Uiso 1 1 calc R U . A 1
H40C H 0.583550 1.107987 0.240073 0.108 Uiso 1 1 calc R U . A 1
C65 C 0.2576(7) 0.7912(7) 0.1903(2) 0.078(2) Uani 1 1 d . U . A 1
H65A H 0.223680 0.757096 0.212194 0.117 Uiso 1 1 calc R U . A 1
H65B H 0.290873 0.742517 0.172779 0.117 Uiso 1 1 calc R U . A 1
H65C H 0.203896 0.849268 0.177720 0.117 Uiso 1 1 calc R U . A 1
C115 C 1.1360(6) 0.2718(7) 0.3199(2) 0.075(2) Uani 1 1 d . U . B 1
C111 C 1.2996(6) 0.1357(7) 0.3289(2) 0.075(2) Uani 1 1 d . U . B 1
C114 C 1.1212(7) 0.2299(8) 0.2891(2) 0.083(2) Uani 1 1 d . U . B 1
H114 H 1.060615 0.263291 0.275055 0.099 Uiso 1 1 calc R U . B 1
C24 C 0.6066(6) 0.3076(7) 0.2882(2) 0.080(2) Uani 1 1 d . U . A 1
H24A H 0.630630 0.320425 0.261562 0.121 Uiso 1 1 calc R U . A 1
H24B H 0.571960 0.252836 0.292008 0.121 Uiso 1 1 calc R U . A 1
H24C H 0.667725 0.286835 0.303632 0.121 Uiso 1 1 calc R U . A 1
O8 O 1.0850(7) 0.0607(8) 0.3699(2) 0.131(3) Uani 1 1 d . U . B 1
C112 C 1.2832(6) 0.0970(7) 0.2985(2) 0.076(2) Uani 1 1 d . U . B 1
H112 H 1.334976 0.038419 0.290915 0.091 Uiso 1 1 calc R U . B 1
C26 C 0.2610(6) 0.5770(7) 0.2713(2) 0.077(2) Uani 1 1 d . U . A 1
H26A H 0.221976 0.643277 0.279170 0.115 Uiso 1 1 calc R U . A 1
H26B H 0.217508 0.529566 0.278122 0.115 Uiso 1 1 calc R U . A 1
H26C H 0.277070 0.586396 0.244027 0.115 Uiso 1 1 calc R U . A 1
C105 C 1.2401(6) 0.2598(7) 0.3747(2) 0.078(2) Uani 1 1 d . U . B 1
C99 C 1.0059(7) 0.6154(7) 0.1981(2) 0.075(2) Uani 1 1 d . U . A 1
H99A H 0.992692 0.618748 0.171710 0.112 Uiso 1 1 calc R U . A 1
H99B H 1.081144 0.581169 0.201834 0.112 Uiso 1 1 calc R U . A 1
H99C H 0.987163 0.684937 0.204308 0.112 Uiso 1 1 calc R U . A 1
C113 C 1.1924(7) 0.1414(8) 0.2783(2) 0.077(2) Uani 1 1 d . U . B 1
C137 C 0.8476(8) 0.2135(8) 0.3594(2) 0.089(2) Uani 1 1 d . U . B 1
H137 H 0.900607 0.240066 0.344932 0.106 Uiso 1 1 calc R U . B 1
C102 C 1.1407(7) 0.1418(8) 0.4160(3) 0.089(2) Uani 1 1 d . U . B 1
C138 C 0.8212(8) 0.1364(8) 0.3477(2) 0.088(2) Uani 1 1 d . U . B 1
C41 C 0.6698(8) 0.8580(8) 0.3573(2) 0.091(3) Uani 1 1 d . U . A 1
H41A H 0.720344 0.842019 0.376757 0.136 Uiso 1 1 calc R U . A 1
H41B H 0.646178 0.797732 0.356624 0.136 Uiso 1 1 calc R U . A 1
H41C H 0.608312 0.915139 0.362987 0.136 Uiso 1 1 calc R U . A 1
C117 C 1.1766(8) 0.0929(9) 0.2460(2) 0.098(3) Uani 1 1 d . U . B 1
H11A H 1.245653 0.052501 0.236173 0.147 Uiso 1 1 calc R U . B 1
H11B H 1.142928 0.146651 0.226016 0.147 Uiso 1 1 calc R U . B 1
H11C H 1.131083 0.048076 0.254898 0.147 Uiso 1 1 calc R U . B 1
C136 C 0.7996(9) 0.2549(9) 0.3919(2) 0.101(3) Uani 1 1 d . U . B 1
C100 C 0.7594(8) 0.5779(8) 0.3135(2) 0.096(3) Uani 1 1 d . U . A 1
H10D H 0.718376 0.531775 0.326170 0.143 Uiso 1 1 calc R U . A 1
H10E H 0.809322 0.582394 0.330639 0.143 Uiso 1 1 calc R U . A 1
H10F H 0.711028 0.646234 0.306107 0.143 Uiso 1 1 calc R U . A 1
C129 C 0.7200(9) 0.2214(8) 0.4837(3) 0.102(3) Uani 1 1 d D U . B 1
C66 C 0.4823(8) 0.7996(8) 0.2920(2) 0.091(3) Uani 1 1 d . U . A 1
H66A H 0.476824 0.858530 0.304394 0.137 Uiso 1 1 calc R U . A 1
H66B H 0.556250 0.756602 0.290986 0.137 Uiso 1 1 calc R U . A 1
H66C H 0.437032 0.759382 0.306228 0.137 Uiso 1 1 calc R U . A 1
C142 C 0.8769(8) 0.0918(8) 0.3138(2) 0.095(3) Uani 1 1 d . U . B 1
H14A H 0.879246 0.019329 0.316961 0.142 Uiso 1 1 calc R U . B 1
H14B H 0.949421 0.097707 0.310576 0.142 Uiso 1 1 calc R U . B 1
H14C H 0.838634 0.128839 0.291551 0.142 Uiso 1 1 calc R U . B 1
C116 C 1.4025(7) 0.0892(8) 0.3485(3) 0.089(3) Uani 1 1 d . U . B 1
H11D H 1.387265 0.088164 0.375754 0.134 Uiso 1 1 calc R U . B 1
H11E H 1.451378 0.130461 0.339326 0.134 Uiso 1 1 calc R U . B 1
H11F H 1.435008 0.019083 0.343225 0.134 Uiso 1 1 calc R U . B 1
C109 C 1.2208(7) 0.2529(9) 0.4421(2) 0.093(3) Uani 1 1 d . U . B 1
C139 C 0.7319(8) 0.1095(8) 0.3669(2) 0.092(3) Uani 1 1 d . U . B 1
H139 H 0.705032 0.063636 0.357046 0.110 Uiso 1 1 calc R U . B 1
C118 C 1.0605(7) 0.3699(8) 0.3292(3) 0.095(3) Uani 1 1 d . U . B 1
H11G H 1.000455 0.390261 0.313223 0.142 Uiso 1 1 calc R U . B 1
H11H H 1.096999 0.423367 0.324690 0.142 Uiso 1 1 calc R U . B 1
H11I H 1.034539 0.360714 0.355695 0.142 Uiso 1 1 calc R U . B 1
C25 C 0.4865(8) 0.5748(8) 0.3746(2) 0.089(3) Uani 1 1 d . U . A 1
H25A H 0.535226 0.521895 0.391123 0.133 Uiso 1 1 calc R U . A 1
H25B H 0.418608 0.600605 0.388712 0.133 Uiso 1 1 calc R U . A 1
H25C H 0.517477 0.631328 0.365200 0.133 Uiso 1 1 calc R U . A 1
C140 C 0.6809(8) 0.1474(8) 0.3999(2) 0.089(2) Uani 1 1 d . U . B 1
C147 C 0.7775(8) 0.1803(9) 0.6263(3) 0.097(3) Uani 1 1 d . U . B 1
C106 C 1.2932(8) 0.3344(9) 0.3709(3) 0.096(3) Uani 1 1 d . U . B 1
H106 H 1.318874 0.361453 0.346909 0.115 Uiso 1 1 calc R U . B 1
C119 C 1.1811(7) 0.2116(9) 0.4806(2) 0.101(3) Uani 1 1 d . U . B 1
C104 C 1.2016(7) 0.2207(8) 0.4110(2) 0.088(2) Uani 1 1 d . U . B 1
O9 O 0.9111(7) 0.1420(8) 0.4691(3) 0.153(3) Uani 1 1 d . U . B 1
C108 C 1.2705(9) 0.3283(9) 0.4385(3) 0.104(3) Uani 1 1 d . U . B 1
H108 H 1.279708 0.353492 0.460244 0.125 Uiso 1 1 calc R U . B 1
C144 C 0.7043(9) 0.2366(9) 0.5536(3) 0.100(3) Uani 1 1 d . U . B 1
C130 C 0.6702(11) 0.2578(10) 0.4479(3) 0.110(3) Uani 1 1 d . U . B 1
C145 C 0.6786(10) 0.1555(10) 0.5784(3) 0.109(3) Uani 1 1 d . U . B 1
C135 C 0.7216(9) 0.2156(9) 0.4137(2) 0.104(3) Uani 1 1 d . U . B 1
C143 C 0.5852(8) 0.1194(10) 0.4188(3) 0.105(3) Uani 1 1 d . U . B 1
H14D H 0.590638 0.106002 0.446157 0.157 Uiso 1 1 calc R U . B 1
H14E H 0.580531 0.057797 0.410196 0.157 Uiso 1 1 calc R U . B 1
H14F H 0.521436 0.176028 0.412593 0.157 Uiso 1 1 calc R U . B 1
C103 C 1.1155(9) 0.1055(10) 0.3916(3) 0.106(3) Uani 1 1 d . U . B 1
C128 C 0.8236(9) 0.1368(9) 0.4885(3) 0.109(3) Uani 1 1 d D U . B 1
C146 C 0.7182(9) 0.1274(11) 0.6139(3) 0.116(3) Uani 1 1 d . U . B 1
H146 H 0.704149 0.070114 0.630006 0.139 Uiso 1 1 calc R U . B 1
C134 C 0.6648(10) 0.2656(10) 0.5153(3) 0.103(3) Uani 1 1 d . U . B 1
Fe3 Fe 1.07634(18) 0.08171(17) 0.46497(5) 0.1283(7) Uani 1 1 d . . . B 1
C107 C 1.3072(9) 0.3680(9) 0.4033(3) 0.105(3) Uani 1 1 d . U . B 1
H107 H 1.342698 0.419168 0.401355 0.126 Uiso 1 1 calc R U . B 1
C148 C 0.7951(8) 0.2649(10) 0.6023(3) 0.102(3) Uani 1 1 d . U . B 1
H148 H 0.832529 0.304694 0.610753 0.123 Uiso 1 1 calc R U . B 1
C122 C 1.1031(7) 0.1284(9) 0.5519(3) 0.101(3) Uani 1 1 d . U . B 1
C151 C 0.8206(9) 0.1484(10) 0.6644(3) 0.114(4) Uani 1 1 d . U . B 1
H15D H 0.872667 0.184727 0.666140 0.171 Uiso 1 1 calc R U . B 1
H15E H 0.855102 0.074403 0.668245 0.171 Uiso 1 1 calc R U . B 1
H15F H 0.762457 0.165338 0.683731 0.171 Uiso 1 1 calc R U . B 1
C133 C 0.5664(11) 0.3430(11) 0.5108(3) 0.118(3) Uani 1 1 d . U . B 1
H133 H 0.529196 0.374547 0.531669 0.142 Uiso 1 1 calc R U . B 1
C124 C 1.2512(8) 0.1382(10) 0.5052(3) 0.119(4) Uani 1 1 d . U . B 1
C152 C 0.7745(9) 0.3896(10) 0.5414(4) 0.123(4) Uani 1 1 d . U . B 1
H15G H 0.828864 0.410822 0.551344 0.184 Uiso 1 1 calc R U . B 1
H15H H 0.707357 0.444503 0.541301 0.184 Uiso 1 1 calc R U . B 1
H15I H 0.797259 0.375658 0.515589 0.184 Uiso 1 1 calc R U . B 1
C131 C 0.5734(12) 0.3337(11) 0.4457(3) 0.125(4) Uani 1 1 d . U . B 1
H131 H 0.541698 0.358076 0.422341 0.150 Uiso 1 1 calc R U . B 1
C149 C 0.7591(9) 0.2925(10) 0.5661(3) 0.107(3) Uani 1 1 d . U . B 1
C123 C 1.2116(9) 0.0975(11) 0.5402(3) 0.134(5) Uani 1 1 d . U . B 1
H123 H 1.259363 0.047559 0.556451 0.160 Uiso 1 1 calc R U . B 1
C141 C 0.8260(12) 0.3445(10) 0.4025(3) 0.130(4) Uani 1 1 d . U . B 1
H14G H 0.803890 0.349293 0.429104 0.195 Uiso 1 1 calc R U . B 1
H14H H 0.788415 0.407781 0.386918 0.195 Uiso 1 1 calc R U . B 1
H14I H 0.902697 0.334675 0.398433 0.195 Uiso 1 1 calc R U . B 1
C121 C 1.0398(8) 0.2055(11) 0.5284(3) 0.121(4) Uani 1 1 d . U . B 1
H121 H 0.967058 0.230883 0.536440 0.145 Uiso 1 1 calc R U . B 1
C126 C 1.0638(9) 0.0871(10) 0.5894(3) 0.125(4) Uani 1 1 d . U . B 1
H12A H 1.119851 0.069519 0.606953 0.187 Uiso 1 1 calc R U . B 1
H12B H 1.043693 0.025557 0.587662 0.187 Uiso 1 1 calc R U . B 1
H12C H 1.001742 0.138766 0.598490 0.187 Uiso 1 1 calc R U . B 1
C120 C 1.0748(8) 0.2498(11) 0.4932(3) 0.125(4) Uani 1 1 d . U . B 1
C127 C 1.3722(9) 0.1095(13) 0.4942(4) 0.164(7) Uani 1 1 d . U . B 1
H12D H 1.409676 0.055218 0.513268 0.246 Uiso 1 1 calc R U . B 1
H12E H 1.397347 0.169981 0.492543 0.246 Uiso 1 1 calc R U . B 1
H12F H 1.385994 0.085304 0.469700 0.246 Uiso 1 1 calc R U . B 1
C132 C 0.5258(12) 0.3716(12) 0.4762(3) 0.137(4) Uani 1 1 d . U . B 1
H132 H 0.458995 0.422174 0.474022 0.164 Uiso 1 1 calc R U . B 1
C150 C 0.6134(13) 0.0967(13) 0.5658(4) 0.162(6) Uani 1 1 d . U . B 1
H15J H 0.629726 0.092999 0.538911 0.243 Uiso 1 1 calc R U . B 1
H15K H 0.537729 0.131528 0.570372 0.243 Uiso 1 1 calc R U . B 1
H15L H 0.630213 0.027229 0.580054 0.243 Uiso 1 1 calc R U . B 1
C125 C 1.0052(11) 0.3436(15) 0.4705(4) 0.206(10) Uani 1 1 d . U . B 1
H12G H 0.932578 0.359051 0.482112 0.309 Uiso 1 1 calc R U . B 1
H12H H 1.005141 0.330583 0.444750 0.309 Uiso 1 1 calc R U . B 1
H12I H 1.032977 0.402074 0.469868 0.309 Uiso 1 1 calc R U . B 1
O10 O 0.8302(9) 0.0554(8) 0.5124(3) 0.169(4) Uani 1 1 d . U . B 1

loop_
_atom_site_aniso_label
_atom_site_aniso_U_11
_atom_site_aniso_U_22
_atom_site_aniso_U_33
_atom_site_aniso_U_23
_atom_site_aniso_U_13
_atom_site_aniso_U_12
Fe2 0.0349(4) 0.0570(6) 0.0398(5) -0.0064(4) -0.0005(3) -0.0116(4)
Fe1 0.0455(5) 0.0718(7) 0.0486(6) -0.0151(5) -0.0105(4) -0.0119(5)
O5 0.044(2) 0.065(3) 0.050(2) -0.004(2) -0.0041(18) -0.011(2)
O7 0.038(2) 0.063(3) 0.048(2) -0.011(2) -0.0014(17) -0.0155(18)
O6 0.050(2) 0.069(3) 0.056(3) -0.013(2) -0.0024(19) -0.015(2)
O4 0.042(2) 0.131(5) 0.049(3) -0.011(3) -0.0124(19) -0.025(3)
O1 0.066(3) 0.079(3) 0.048(3) -0.010(2) -0.006(2) -0.029(2)
O2 0.090(4) 0.097(4) 0.048(3) -0.018(3) -0.004(2) -0.048(3)
O3 0.094(4) 0.101(4) 0.058(3) -0.003(3) -0.013(3) -0.062(3)
C1 0.035(3) 0.059(4) 0.035(3) -0.004(2) -0.002(2) -0.003(2)
C46 0.032(2) 0.056(3) 0.043(3) -0.009(2) 0.000(2) -0.017(2)
C45 0.029(2) 0.056(4) 0.047(3) -0.013(3) 0.001(2) -0.009(2)
C9 0.034(2) 0.042(3) 0.038(3) -0.008(2) -0.0010(19) -0.009(2)
C73 0.038(3) 0.054(4) 0.041(3) 0.000(2) -0.005(2) -0.019(2)
C3 0.036(3) 0.061(4) 0.036(3) -0.006(2) -0.001(2) -0.005(2)
C53 0.034(3) 0.063(3) 0.040(3) -0.006(2) -0.006(2) -0.021(2)
C47 0.029(2) 0.061(4) 0.042(3) -0.006(3) -0.006(2) -0.017(2)
C48 0.032(2) 0.054(3) 0.044(3) -0.005(2) -0.001(2) -0.013(2)
C14 0.032(2) 0.057(4) 0.041(3) -0.012(3) -0.001(2) -0.010(2)
C85 0.033(3) 0.056(3) 0.046(3) -0.012(2) 0.005(2) -0.013(2)
C84 0.032(3) 0.059(3) 0.041(3) -0.008(2) 0.005(2) -0.013(2)
C2 0.042(3) 0.065(4) 0.039(3) -0.003(3) -0.003(2) -0.009(3)
C13 0.036(3) 0.057(4) 0.042(3) -0.010(3) -0.001(2) -0.005(2)
C10 0.033(3) 0.055(4) 0.043(3) -0.007(3) -0.002(2) -0.007(2)
C77 0.045(3) 0.057(3) 0.037(3) -0.009(3) 0.003(2) -0.013(2)
C12 0.034(3) 0.055(3) 0.041(3) -0.009(2) -0.003(2) -0.014(2)
C52 0.036(3) 0.085(4) 0.032(3) -0.004(3) -0.004(2) -0.019(3)
C87 0.037(3) 0.079(4) 0.046(3) -0.005(3) 0.003(2) -0.023(3)
C89 0.039(3) 0.063(3) 0.050(3) -0.003(3) 0.003(2) -0.019(3)
C43 0.040(3) 0.060(4) 0.038(3) -0.007(2) 0.000(2) -0.011(2)
C44 0.036(3) 0.053(3) 0.042(3) -0.009(2) -0.001(2) -0.009(2)
C58 0.042(3) 0.060(4) 0.041(3) -0.003(2) -0.005(2) -0.025(2)
C68 0.036(3) 0.058(4) 0.036(3) -0.001(2) -0.005(2) -0.021(2)
C54 0.042(3) 0.067(4) 0.043(3) -0.007(3) -0.002(2) -0.027(2)
C33 0.048(3) 0.057(4) 0.042(3) -0.010(3) -0.005(2) -0.009(3)
C4 0.032(3) 0.056(3) 0.044(3) -0.004(2) -0.002(2) -0.008(2)
C86 0.037(3) 0.066(4) 0.045(3) -0.016(3) 0.004(2) -0.015(3)
C27 0.044(3) 0.065(4) 0.044(3) -0.008(3) -0.011(2) -0.008(3)
C78 0.038(3) 0.062(4) 0.049(3) -0.010(3) -0.008(2) -0.017(2)
C5 0.044(3) 0.066(4) 0.044(3) -0.008(3) -0.005(2) -0.014(3)
C83 0.044(3) 0.067(4) 0.047(3) -0.008(3) -0.005(2) -0.019(3)
C71 0.054(3) 0.057(4) 0.042(3) -0.005(3) 0.000(2) -0.018(3)
C51 0.044(3) 0.056(4) 0.053(4) -0.010(3) 0.000(3) -0.004(3)
C79 0.038(3) 0.050(3) 0.048(3) -0.009(3) -0.002(2) -0.015(2)
C69 0.042(3) 0.068(4) 0.044(3) -0.001(3) -0.003(2) -0.028(3)
C70 0.046(3) 0.073(4) 0.048(3) -0.005(3) 0.004(2) -0.025(3)
C93 0.049(3) 0.072(4) 0.042(3) -0.004(3) -0.010(2) -0.017(3)
C28 0.047(3) 0.064(4) 0.034(3) -0.012(3) -0.005(2) -0.003(3)
C59 0.048(3) 0.068(4) 0.040(3) -0.012(3) -0.005(2) -0.022(3)
C11 0.037(3) 0.053(4) 0.044(3) -0.008(3) -0.006(2) -0.006(2)
C90 0.044(3) 0.054(3) 0.053(4) -0.015(3) 0.004(3) -0.007(3)
C17 0.043(3) 0.068(4) 0.044(3) -0.006(3) -0.001(2) -0.005(3)
C88 0.039(3) 0.065(4) 0.053(3) 0.004(3) -0.003(3) -0.011(3)
C64 0.059(4) 0.072(4) 0.047(3) -0.013(3) -0.005(3) -0.033(3)
C55 0.056(3) 0.062(4) 0.048(3) -0.015(3) 0.000(3) -0.019(3)
C32 0.065(4) 0.067(4) 0.040(3) -0.009(3) -0.002(3) -0.015(3)
C50 0.043(3) 0.066(4) 0.052(3) -0.015(3) -0.007(3) -0.012(3)
C8 0.043(3) 0.070(4) 0.038(3) -0.004(3) 0.000(2) -0.013(3)
C18 0.054(3) 0.074(4) 0.037(3) -0.007(3) 0.007(2) -0.021(3)
C39 0.060(3) 0.066(4) 0.046(3) -0.012(3) -0.007(3) -0.015(3)
C34 0.058(3) 0.074(4) 0.039(3) -0.013(3) -0.004(2) -0.020(3)
C72 0.054(3) 0.065(4) 0.037(3) -0.003(3) -0.009(2) -0.025(3)
C80 0.036(3) 0.071(4) 0.055(3) -0.011(3) 0.001(2) -0.014(3)
C57 0.050(3) 0.063(4) 0.044(3) -0.004(3) -0.009(2) -0.017(3)
C76 0.039(3) 0.072(4) 0.053(4) -0.007(3) -0.008(2) -0.024(3)
C35 0.061(4) 0.071(4) 0.046(3) -0.021(3) -0.003(3) -0.017(3)
C56 0.058(4) 0.068(4) 0.048(3) -0.007(3) -0.003(3) -0.009(3)
C98 0.053(3) 0.071(4) 0.044(3) -0.004(3) -0.008(2) -0.018(3)
C16 0.047(3) 0.077(5) 0.042(3) -0.002(3) 0.000(3) -0.018(3)
C94 0.057(4) 0.085(5) 0.051(4) -0.010(3) -0.008(3) -0.032(3)
C7 0.055(4) 0.081(5) 0.042(3) -0.001(3) 0.005(3) -0.024(3)
C29 0.053(3) 0.066(4) 0.045(3) -0.013(3) -0.005(3) -0.013(3)
C60 0.060(4) 0.081(5) 0.041(3) -0.008(3) -0.005(3) -0.034(3)
C23 0.061(4) 0.073(4) 0.047(3) -0.007(3) 0.007(3) -0.018(3)
C6 0.054(4) 0.083(5) 0.053(4) -0.005(3) -0.001(3) -0.027(3)
C15 0.036(3) 0.082(5) 0.049(4) -0.002(3) 0.000(3) 0.000(3)
C82 0.044(3) 0.078(5) 0.060(4) -0.007(3) -0.012(3) -0.014(3)
C38 0.071(4) 0.082(5) 0.044(3) -0.007(3) -0.015(3) -0.022(3)
C49 0.050(4) 0.077(5) 0.057(4) -0.002(4) -0.011(3) 0.000(3)
C95 0.076(4) 0.077(5) 0.053(4) -0.013(3) -0.007(3) -0.034(4)
C61 0.077(4) 0.091(5) 0.043(3) -0.005(3) -0.009(3) -0.042(4)
C31 0.075(4) 0.078(5) 0.054(4) -0.014(3) -0.005(3) -0.030(4)
C30 0.072(4) 0.077(5) 0.041(3) -0.016(3) -0.007(3) -0.022(3)
C97 0.083(5) 0.084(5) 0.043(3) -0.007(3) -0.003(3) -0.038(4)
C67 0.073(5) 0.085(5) 0.061(4) -0.010(4) -0.007(3) -0.048(4)
C63 0.076(4) 0.084(5) 0.053(4) -0.012(3) -0.014(3) -0.043(4)
C91 0.046(3) 0.103(6) 0.048(3) 0.000(4) -0.005(3) -0.026(4)
C81 0.037(3) 0.081(5) 0.067(4) -0.008(3) -0.007(3) -0.009(3)
C92 0.059(4) 0.068(4) 0.069(5) -0.007(3) 0.003(3) -0.025(3)
C74 0.053(4) 0.098(6) 0.059(4) -0.016(4) 0.003(3) -0.047(4)
C37 0.075(4) 0.093(5) 0.047(4) -0.023(3) 0.005(3) -0.036(4)
C42 0.056(4) 0.081(5) 0.062(4) -0.009(4) -0.011(3) -0.016(3)
C19 0.058(3) 0.081(5) 0.044(3) -0.010(3) 0.000(3) -0.025(3)
C20 0.064(4) 0.103(5) 0.044(4) -0.010(3) -0.009(3) -0.018(4)
C21 0.080(4) 0.089(5) 0.043(4) -0.013(3) 0.004(3) -0.024(4)
C62 0.079(5) 0.091(5) 0.043(3) -0.006(3) -0.015(3) -0.039(4)
C96 0.073(4) 0.088(5) 0.047(4) -0.011(3) -0.001(3) -0.032(4)
C110 0.061(4) 0.102(5) 0.049(4) -0.001(3) 0.001(3) -0.030(3)
C75 0.086(5) 0.093(6) 0.049(4) -0.020(4) 0.016(3) -0.040(4)
C36 0.057(4) 0.106(6) 0.047(3) -0.028(3) -0.001(3) -0.018(4)
C22 0.067(4) 0.082(5) 0.052(4) -0.014(3) 0.009(3) -0.018(4)
C101 0.077(5) 0.074(5) 0.069(5) -0.015(4) 0.003(4) -0.034(4)
C40 0.064(4) 0.087(5) 0.063(4) -0.013(4) -0.014(3) -0.012(4)
C65 0.083(5) 0.124(7) 0.050(4) -0.006(4) -0.009(4) -0.065(5)
C115 0.061(4) 0.101(5) 0.058(4) 0.009(4) -0.003(3) -0.026(4)
C111 0.059(4) 0.111(6) 0.052(4) -0.005(4) 0.004(3) -0.025(4)
C114 0.068(4) 0.118(6) 0.062(4) 0.007(4) -0.011(4) -0.035(4)
C24 0.055(4) 0.107(6) 0.078(5) -0.028(5) -0.007(4) -0.012(4)
O8 0.119(6) 0.184(8) 0.112(6) -0.016(5) -0.004(5) -0.080(6)
C112 0.068(4) 0.108(6) 0.053(4) -0.004(4) 0.003(3) -0.033(4)
C26 0.063(4) 0.083(6) 0.078(5) -0.010(4) -0.004(4) -0.013(4)
C105 0.066(4) 0.109(6) 0.053(4) -0.008(4) -0.002(3) -0.020(4)
C99 0.080(5) 0.097(6) 0.064(5) -0.022(4) 0.001(4) -0.047(5)
C113 0.074(4) 0.107(6) 0.057(4) 0.004(4) -0.002(3) -0.047(4)
C137 0.096(6) 0.120(7) 0.053(4) 0.003(4) -0.007(4) -0.046(5)
C102 0.076(5) 0.117(7) 0.063(5) 0.011(4) -0.001(4) -0.026(5)
C138 0.109(6) 0.121(7) 0.041(4) -0.004(4) -0.009(4) -0.049(5)
C41 0.099(6) 0.130(8) 0.048(4) -0.014(4) 0.010(4) -0.046(6)
C117 0.102(7) 0.142(9) 0.065(5) -0.009(5) -0.012(5) -0.058(6)
C136 0.131(8) 0.135(8) 0.055(5) -0.008(5) 0.002(4) -0.073(6)
C100 0.114(7) 0.123(8) 0.066(5) -0.037(5) 0.021(5) -0.053(6)
C129 0.136(6) 0.126(6) 0.063(4) -0.023(4) 0.015(4) -0.068(4)
C66 0.105(7) 0.134(8) 0.051(4) 0.004(5) -0.026(4) -0.062(6)
C142 0.109(7) 0.112(7) 0.060(5) -0.008(4) -0.001(4) -0.031(6)
C116 0.066(5) 0.124(8) 0.079(6) -0.014(5) -0.006(4) -0.029(5)
C109 0.077(5) 0.141(8) 0.060(4) -0.005(4) 0.002(4) -0.035(5)
C139 0.096(6) 0.123(7) 0.062(5) -0.009(4) -0.008(4) -0.041(5)
C118 0.067(5) 0.115(7) 0.090(6) 0.000(5) -0.011(4) -0.015(4)
C25 0.095(6) 0.123(8) 0.052(4) -0.026(4) -0.003(4) -0.030(5)
C140 0.095(6) 0.119(7) 0.062(5) -0.010(4) -0.002(4) -0.045(5)
C147 0.081(6) 0.145(8) 0.071(5) -0.046(5) 0.015(4) -0.033(5)
C106 0.100(6) 0.135(8) 0.063(5) -0.006(5) -0.009(4) -0.050(6)
C119 0.079(5) 0.148(8) 0.059(4) 0.015(5) 0.004(4) -0.029(5)
C104 0.075(5) 0.125(7) 0.053(4) -0.003(4) -0.005(4) -0.020(4)
O9 0.130(5) 0.184(7) 0.136(6) 0.013(5) -0.003(4) -0.054(5)
C108 0.115(7) 0.145(9) 0.058(5) -0.007(5) 0.004(5) -0.056(6)
C144 0.116(7) 0.146(8) 0.060(4) -0.028(5) 0.017(4) -0.073(6)
C130 0.154(8) 0.148(9) 0.053(4) -0.017(5) 0.013(4) -0.089(6)
C145 0.132(8) 0.154(9) 0.066(5) -0.007(5) -0.005(5) -0.083(7)
C135 0.139(7) 0.145(8) 0.055(4) -0.010(5) 0.002(4) -0.084(6)
C143 0.092(6) 0.154(10) 0.076(6) -0.008(6) -0.003(5) -0.054(6)
C103 0.092(7) 0.143(9) 0.084(6) 0.008(6) -0.014(5) -0.048(6)
C128 0.144(6) 0.132(6) 0.066(5) -0.019(4) 0.021(4) -0.072(5)
C146 0.128(8) 0.170(10) 0.067(5) -0.017(6) 0.003(5) -0.073(7)
C134 0.126(7) 0.147(8) 0.057(4) -0.029(5) 0.019(4) -0.073(5)
Fe3 0.1437(17) 0.1434(17) 0.0991(13) 0.0060(11) 0.0290(11) -0.0711(14)
C107 0.122(8) 0.134(8) 0.076(5) -0.011(5) -0.004(5) -0.065(7)
C148 0.087(6) 0.156(8) 0.076(5) -0.046(5) 0.013(4) -0.045(6)
C122 0.070(5) 0.139(8) 0.087(6) 0.005(5) 0.004(4) -0.033(5)
C151 0.113(8) 0.159(10) 0.078(6) -0.040(6) 0.001(5) -0.041(7)
C133 0.140(8) 0.160(10) 0.068(5) -0.030(6) 0.006(5) -0.060(6)
C124 0.087(5) 0.157(10) 0.077(6) 0.016(6) 0.014(4) -0.007(6)
C152 0.107(8) 0.149(10) 0.129(9) -0.021(7) 0.003(7) -0.065(8)
C131 0.168(9) 0.161(10) 0.061(5) -0.017(6) 0.009(6) -0.074(7)
C149 0.101(7) 0.169(9) 0.076(5) -0.038(5) 0.017(4) -0.072(7)
C123 0.081(5) 0.184(11) 0.090(7) 0.025(7) 0.016(5) -0.004(7)
C141 0.177(12) 0.143(10) 0.095(8) -0.016(7) 0.022(8) -0.095(9)
C121 0.065(5) 0.186(11) 0.087(6) 0.014(6) 0.003(4) -0.023(6)
C126 0.092(7) 0.159(11) 0.103(7) 0.015(7) 0.019(6) -0.034(7)
C120 0.072(5) 0.205(11) 0.071(6) 0.017(6) 0.001(4) -0.021(6)
C127 0.078(6) 0.244(17) 0.111(9) 0.058(10) 0.006(6) -0.014(8)
C132 0.161(10) 0.182(12) 0.069(5) -0.022(6) 0.000(6) -0.053(8)
C150 0.206(15) 0.225(16) 0.107(9) 0.009(10) -0.037(9) -0.149(13)
C125 0.106(9) 0.30(2) 0.104(9) 0.058(11) 0.020(7) 0.042(11)
O10 0.192(7) 0.152(6) 0.144(6) -0.003(5) 0.046(5) -0.056(5)

loop_
_atom_type_symbol
_atom_type_description
_atom_type_scat_dispersion_real
_atom_type_scat_dispersion_imag
_atom_type_scat_source
C C 0.0181 0.0091 'International Tables Vol C Tables 4.2.6.8 and 6.1.1.4'
H H 0.0000 0.0000 'International Tables Vol C Tables 4.2.6.8 and 6.1.1.4'
Fe Fe -1.1336 3.1974 'International Tables Vol C Tables 4.2.6.8 and 6.1.1.4'
O O 0.0492 0.0322 'International Tables Vol C Tables 4.2.6.8 and 6.1.1.4'

loop_
_exptl_crystal_face_index_h
_exptl_crystal_face_index_k
_exptl_crystal_face_index_l
_exptl_crystal_face_perp_dist
3 -4 17 0.0660
8 2 -7 0.0956
-7 -6 -13 0.0616
-8 -4 1 0.0625
-7 -1 13 0.0655
0 -9 -6 0.0360
-3 3 -18 0.0735
2 8 16 0.0596
-2 -5 -21 0.0739
5 6 18 0.0679

loop_
_geom_angle_atom_site_label_1
_geom_angle_atom_site_label_2
_geom_angle_atom_site_label_3
_geom_angle
_geom_angle_site_symmetry_1
_geom_angle_site_symmetry_3
_geom_angle_publ_flag
O5 Fe2 C1 112.0(2) . . ?
O5 Fe2 C2 105.5(2) . . ?
O7 Fe2 O5 128.16(18) . . ?
O7 Fe2 C1 112.30(19) . . ?
O7 Fe2 C2 99.17(18) . . ?
C1 Fe2 C2 30.4(2) . . ?
O6 Fe1 O1 93.24(19) . . ?
O6 Fe1 O2 111.2(2) . . ?
O6 Fe1 O3 96.1(2) . . ?
O4 Fe1 O6 100.6(2) . . ?
O4 Fe1 O1 90.91(19) . . ?
O4 Fe1 O2 138.7(2) . . ?
O4 Fe1 O3 92.6(2) . . ?
O1 Fe1 O3 169.3(2) . . ?
O2 Fe1 O1 112.21(19) . . ?
O2 Fe1 O3 59.25(18) . . ?
C52 O5 Fe2 116.7(4) . . ?
C77 O7 Fe2 129.9(4) . . ?
C77 O6 Fe1 146.1(4) . . ?
C52 O4 Fe1 164.4(5) . . ?
C2 O1 Fe1 129.3(4) . . ?
C27 O2 Fe1 94.5(4) . . ?
C27 O3 Fe1 87.8(4) . . ?
C3 C1 Fe2 120.7(4) . . ?
C2 C1 Fe2 90.1(4) . . ?
C2 C1 C3 149.0(6) . . ?
C45 C46 C47 117.3(5) . . ?
C45 C46 C50 120.7(5) . . ?
C47 C46 C50 121.9(5) . . ?
C46 C45 H45 118.9 . . ?
C44 C45 C46 122.2(5) . . ?
C44 C45 H45 118.9 . . ?
C14 C9 C4 119.8(5) . . ?
C10 C9 C14 119.4(5) . . ?
C10 C9 C4 120.7(5) . . ?
C68 C73 C76 120.0(5) . . ?
C72 C73 C68 120.1(5) . . ?
C72 C73 C76 119.9(5) . . ?
C4 C3 C1 117.9(5) . . ?
C4 C3 C8 118.0(6) . . ?
C8 C3 C1 124.0(6) . . ?
C58 C53 C52 120.7(5) . . ?
C54 C53 C52 118.3(5) . . ?
C54 C53 C58 120.9(6) . . ?
C46 C47 H47 118.8 . . ?
C48 C47 C46 122.3(5) . . ?
C48 C47 H47 118.8 . . ?
C47 C48 C43 119.7(5) . . ?
C47 C48 C51 120.3(5) . . ?
C43 C48 C51 120.0(5) . . ?
C9 C14 C17 119.8(5) . . ?
C13 C14 C9 118.7(5) . . ?
C13 C14 C17 121.4(5) . . ?
C84 C85 C90 121.8(5) . . ?
C86 C85 C84 119.2(6) . . ?
C86 C85 C90 118.9(6) . . ?
C85 C84 C79 117.8(5) . . ?
C89 C84 C85 119.6(6) . . ?
C89 C84 C79 122.3(6) . . ?
O1 C2 Fe2 114.0(4) . . ?
O1 C2 C1 173.4(6) . . ?
C1 C2 Fe2 59.5(4) . . ?
C14 C13 H13 118.8 . . ?
C12 C13 C14 122.3(5) . . ?
C12 C13 H13 118.8 . . ?
C9 C10 C15 119.7(5) . . ?
C11 C10 C9 119.5(5) . . ?
C11 C10 C15 120.8(5) . . ?
O7 C77 O6 124.9(6) . . ?
O7 C77 C78 117.8(6) . . ?
O6 C77 C78 117.4(5) . . ?
C13 C12 C11 118.0(5) . . ?
C13 C12 C16 120.5(5) . . ?
C11 C12 C16 121.4(5) . . ?
O5 C52 C53 118.6(5) . . ?
O4 C52 O5 121.8(6) . . ?
O4 C52 C53 119.5(7) . . ?
C86 C87 C88 117.7(6) . . ?
C86 C87 C91 120.1(7) . . ?
C88 C87 C91 122.2(6) . . ?
C84 C89 C92 122.2(6) . . ?
C88 C89 C84 118.0(6) . . ?
C88 C89 C92 119.8(6) . . ?
C48 C43 C44 119.1(5) . . ?
C48 C43 C33 121.2(5) . . ?
C44 C43 C33 119.3(5) . . ?
C45 C44 C43 119.3(5) . . ?
C45 C44 C49 119.3(5) . . ?
C43 C44 C49 121.4(5) . . ?
C53 C58 C68 126.7(6) . . ?
C57 C58 C53 117.1(6) . . ?
C57 C58 C68 116.1(5) . . ?
C73 C68 C58 119.9(5) . . ?
C69 C68 C73 118.9(5) . . ?
C69 C68 C58 120.7(5) . . ?
C53 C54 C59 122.1(6) . . ?
C55 C54 C53 119.2(6) . . ?
C55 C54 C59 118.7(6) . . ?
C28 C33 C43 127.5(6) . . ?
C32 C33 C43 113.4(6) . . ?
C32 C33 C28 119.1(6) . . ?
C3 C4 C9 120.5(5) . . ?
C5 C4 C9 118.7(6) . . ?
C5 C4 C3 120.8(6) . . ?
C85 C86 H86 118.8 . . ?
C87 C86 C85 122.5(6) . . ?
C87 C86 H86 118.8 . . ?
O2 C27 O3 118.2(6) . . ?
O2 C27 C28 122.4(6) . . ?
O3 C27 C28 119.4(6) . . ?
C83 C78 C77 116.7(5) . . ?
C79 C78 C77 122.5(5) . . ?
C79 C78 C83 120.8(5) . . ?
C4 C5 H5 119.6 . . ?
C6 C5 C4 120.7(6) . . ?
C6 C5 H5 119.6 . . ?
C78 C83 C93 122.0(6) . . ?
C82 C83 C78 118.9(6) . . ?
C82 C83 C93 119.1(6) . . ?
C70 C71 C72 117.0(6) . . ?
C70 C71 C75 121.3(6) . . ?
C72 C71 C75 121.6(6) . . ?
C48 C51 H51A 109.5 . . ?
C48 C51 H51B 109.5 . . ?
C48 C51 H51C 109.5 . . ?
H51A C51 H51B 109.5 . . ?
H51A C51 H51C 109.5 . . ?
H51B C51 H51C 109.5 . . ?
C78 C79 C84 125.8(5) . . ?
C78 C79 C80 118.4(6) . . ?
C80 C79 C84 115.8(5) . . ?
C68 C69 C74 121.6(6) . . ?
C70 C69 C68 118.6(5) . . ?
C70 C69 C74 119.6(5) . . ?
C71 C70 C69 123.3(6) . . ?
C71 C70 H70 118.4 . . ?
C69 C70 H70 118.4 . . ?
C98 C93 C83 119.6(6) . . ?
C94 C93 C83 121.2(6) . . ?
C94 C93 C98 119.2(6) . . ?
C33 C28 C27 119.8(5) . . ?
C29 C28 C33 118.1(6) . . ?
C29 C28 C27 122.1(6) . . ?
C64 C59 C54 118.1(5) . . ?
C60 C59 C54 120.9(5) . . ?
C60 C59 C64 121.0(6) . . ?
C10 C11 C12 122.0(5) . . ?
C10 C11 H11 119.0 . . ?
C12 C11 H11 119.0 . . ?
C85 C90 H90A 109.5 . . ?
C85 C90 H90B 109.5 . . ?
C85 C90 H90C 109.5 . . ?
H90A C90 H90B 109.5 . . ?
H90A C90 H90C 109.5 . . ?
H90B C90 H90C 109.5 . . ?
C14 C17 H17A 109.5 . . ?
C14 C17 H17B 109.5 . . ?
C14 C17 H17C 109.5 . . ?
H17A C17 H17B 109.5 . . ?
H17A C17 H17C 109.5 . . ?
H17B C17 H17C 109.5 . . ?
C87 C88 C89 122.9(6) . . ?
C87 C88 H88 118.5 . . ?
C89 C88 H88 118.5 . . ?
C59 C64 C67 120.5(6) . . ?
C63 C64 C59 117.5(6) . . ?
C63 C64 C67 122.0(6) . . ?
C54 C55 H55 119.7 . . ?
C56 C55 C54 120.5(6) . . ?
C56 C55 H55 119.7 . . ?
C33 C32 H32 118.8 . . ?
C31 C32 C33 122.3(6) . . ?
C31 C32 H32 118.8 . . ?
C46 C50 H50A 109.5 . . ?
C46 C50 H50B 109.5 . . ?
C46 C50 H50C 109.5 . . ?
H50A C50 H50B 109.5 . . ?
H50A C50 H50C 109.5 . . ?
H50B C50 H50C 109.5 . . ?
C3 C8 C18 121.5(6) . . ?
C7 C8 C3 118.6(6) . . ?
C7 C8 C18 120.0(6) . . ?
C23 C18 C8 121.1(6) . . ?
C23 C18 C19 119.8(6) . . ?
C19 C18 C8 118.9(6) . . ?
C34 C39 C38 119.2(6) . . ?
C34 C39 C42 121.8(6) . . ?
C38 C39 C42 118.9(6) . . ?
C39 C34 C35 120.8(6) . . ?
C39 C34 C29 120.2(6) . . ?
C35 C34 C29 118.6(6) . . ?
C73 C72 C71 122.1(6) . . ?
C73 C72 H72 119.0 . . ?
C71 C72 H72 119.0 . . ?
C79 C80 H80 119.2 . . ?
C81 C80 C79 121.6(6) . . ?
C81 C80 H80 119.2 . . ?
C58 C57 H57 118.9 . . ?
C56 C57 C58 122.2(6) . . ?
C56 C57 H57 118.9 . . ?
C73 C76 H76A 109.5 . . ?
C73 C76 H76B 109.5 . . ?
C73 C76 H76C 109.5 . . ?
H76A C76 H76B 109.5 . . ?
H76A C76 H76C 109.5 . . ?
H76B C76 H76C 109.5 . . ?
C34 C35 C40 120.5(6) . . ?
C36 C35 C34 118.0(7) . . ?
C36 C35 C40 121.4(7) . . ?
C55 C56 H56 120.0 . . ?
C57 C56 C55 120.0(6) . . ?
C57 C56 H56 120.0 . . ?
C93 C98 C101 119.6(6) . . ?
C97 C98 C93 119.0(7) . . ?
C97 C98 C101 121.4(6) . . ?
C12 C16 H16A 109.5 . . ?
C12 C16 H16B 109.5 . . ?
C12 C16 H16C 109.5 . . ?
H16A C16 H16B 109.5 . . ?
H16A C16 H16C 109.5 . . ?
H16B C16 H16C 109.5 . . ?
C93 C94 C99 119.5(6) . . ?
C95 C94 C93 118.9(6) . . ?
C95 C94 C99 121.5(7) . . ?
C8 C7 H7 118.4 . . ?
C8 C7 C6 123.2(6) . . ?
C6 C7 H7 118.4 . . ?
C28 C29 C34 124.4(6) . . ?
C30 C29 C28 120.7(6) . . ?
C30 C29 C34 114.9(6) . . ?
C59 C60 C65 120.3(6) . . ?
C61 C60 C59 118.1(6) . . ?
C61 C60 C65 121.5(6) . . ?
C18 C23 C22 118.7(7) . . ?
C18 C23 C26 119.2(7) . . ?
C22 C23 C26 122.0(7) . . ?
C5 C6 C7 118.6(7) . . ?
C5 C6 H6 120.7 . . ?
C7 C6 H6 120.7 . . ?
C10 C15 H15A 109.5 . . ?
C10 C15 H15B 109.5 . . ?
C10 C15 H15C 109.5 . . ?
H15A C15 H15B 109.5 . . ?
H15A C15 H15C 109.5 . . ?
H15B C15 H15C 109.5 . . ?
C83 C82 H82 119.7 . . ?
C81 C82 C83 120.5(6) . . ?
C81 C82 H82 119.7 . . ?
C39 C38 H38 119.3 . . ?
C39 C38 C37 121.5(7) . . ?
C37 C38 H38 119.3 . . ?
C44 C49 H49A 109.5 . . ?
C44 C49 H49B 109.5 . . ?
C44 C49 H49C 109.5 . . ?
H49A C49 H49B 109.5 . . ?
H49A C49 H49C 109.5 . . ?
H49B C49 H49C 109.5 . . ?
C94 C95 H95 118.6 . . ?
C96 C95 C94 122.9(7) . . ?
C96 C95 H95 118.6 . . ?
C60 C61 H61 118.7 . . ?
C62 C61 C60 122.6(7) . . ?
C62 C61 H61 118.7 . . ?
C32 C31 H31 121.0 . . ?
C32 C31 C30 118.1(7) . . ?
C30 C31 H31 121.0 . . ?
C29 C30 C31 121.7(6) . . ?
C29 C30 H30 119.2 . . ?
C31 C30 H30 119.2 . . ?
C98 C97 H97 118.5 . . ?
C96 C97 C98 123.0(7) . . ?
C96 C97 H97 118.5 . . ?
C64 C67 H67A 109.5 . . ?
C64 C67 H67B 109.5 . . ?
C64 C67 H67C 109.5 . . ?
H67A C67 H67B 109.5 . . ?
H67A C67 H67C 109.5 . . ?
H67B C67 H67C 109.5 . . ?
C64 C63 H63 118.3 . . ?
C64 C63 C62 123.4(6) . . ?
C62 C63 H63 118.3 . . ?
C87 C91 H91A 109.5 . . ?
C87 C91 H91B 109.5 . . ?
C87 C91 H91C 109.5 . . ?
H91A C91 H91B 109.5 . . ?
H91A C91 H91C 109.5 . . ?
H91B C91 H91C 109.5 . . ?
C80 C81 C82 119.9(6) . . ?
C80 C81 H81 120.1 . . ?
C82 C81 H81 120.1 . . ?
C89 C92 H92A 109.5 . . ?
C89 C92 H92B 109.5 . . ?
C89 C92 H92C 109.5 . . ?
H92A C92 H92B 109.5 . . ?
H92A C92 H92C 109.5 . . ?
H92B C92 H92C 109.5 . . ?
C69 C74 H74A 109.5 . . ?
C69 C74 H74B 109.5 . . ?
C69 C74 H74C 109.5 . . ?
H74A C74 H74B 109.5 . . ?
H74A C74 H74C 109.5 . . ?
H74B C74 H74C 109.5 . . ?
C38 C37 C41 120.8(8) . . ?
C36 C37 C38 117.2(7) . . ?
C36 C37 C41 121.9(8) . . ?
C39 C42 H42A 109.5 . . ?
C39 C42 H42B 109.5 . . ?
C39 C42 H42C 109.5 . . ?
H42A C42 H42B 109.5 . . ?
H42A C42 H42C 109.5 . . ?
H42B C42 H42C 109.5 . . ?
C18 C19 C24 119.4(6) . . ?
C20 C19 C18 118.7(7) . . ?
C20 C19 C24 121.9(7) . . ?
C19 C20 H20 118.9 . . ?
C19 C20 C21 122.2(7) . . ?
C21 C20 H20 118.9 . . ?
C20 C21 C25 121.1(8) . . ?
C22 C21 C20 117.4(7) . . ?
C22 C21 C25 121.5(8) . . ?
C61 C62 C63 117.3(6) . . ?
C61 C62 C66 120.5(7) . . ?
C63 C62 C66 122.2(7) . . ?
C95 C96 C97 117.0(7) . . ?
C95 C96 C100 121.0(8) . . ?
C97 C96 C100 122.0(7) . . ?
C115 C110 C105 120.4(8) . . ?
C111 C110 C115 119.2(8) . . ?
C111 C110 C105 120.4(7) . . ?
C71 C75 H75A 109.5 . . ?
C71 C75 H75B 109.5 . . ?
C71 C75 H75C 109.5 . . ?
H75A C75 H75B 109.5 . . ?
H75A C75 H75C 109.5 . . ?
H75B C75 H75C 109.5 . . ?
C35 C36 C37 122.9(7) . . ?
C35 C36 H36 118.6 . . ?
C37 C36 H36 118.6 . . ?
C23 C22 H22 118.5 . . ?
C21 C22 C23 123.0(7) . . ?
C21 C22 H22 118.5 . . ?
C98 C101 H10A 109.5 . . ?
C98 C101 H10B 109.5 . . ?
C98 C101 H10C 109.5 . . ?
H10A C101 H10B 109.5 . . ?
H10A C101 H10C 109.5 . . ?
H10B C101 H10C 109.5 . . ?
C35 C40 H40A 109.5 . . ?
C35 C40 H40B 109.5 . . ?
C35 C40 H40C 109.5 . . ?
H40A C40 H40B 109.5 . . ?
H40A C40 H40C 109.5 . . ?
H40B C40 H40C 109.5 . . ?
C60 C65 H65A 109.5 . . ?
C60 C65 H65B 109.5 . . ?
C60 C65 H65C 109.5 . . ?
H65A C65 H65B 109.5 . . ?
H65A C65 H65C 109.5 . . ?
H65B C65 H65C 109.5 . . ?
C110 C115 C114 118.8(8) . . ?
C110 C115 C118 121.0(8) . . ?
C114 C115 C118 120.2(8) . . ?
C110 C111 C116 119.1(8) . . ?
C112 C111 C110 120.6(8) . . ?
C112 C111 C116 120.2(8) . . ?
C115 C114 H114 119.0 . . ?
C113 C114 C115 122.1(8) . . ?
C113 C114 H114 119.0 . . ?
C19 C24 H24A 109.5 . . ?
C19 C24 H24B 109.5 . . ?
C19 C24 H24C 109.5 . . ?
H24A C24 H24B 109.5 . . ?
H24A C24 H24C 109.5 . . ?
H24B C24 H24C 109.5 . . ?
C111 C112 H112 119.1 . . ?
C111 C112 C113 121.8(9) . . ?
C113 C112 H112 119.1 . . ?
C23 C26 H26A 109.5 . . ?
C23 C26 H26B 109.5 . . ?
C23 C26 H26C 109.5 . . ?
H26A C26 H26B 109.5 . . ?
H26A C26 H26C 109.5 . . ?
H26B C26 H26C 109.5 . . ?
C106 C105 C110 119.0(7) . . ?
C106 C105 C104 120.2(9) . . ?
C104 C105 C110 120.8(9) . . ?
C94 C99 H99A 109.5 . . ?
C94 C99 H99B 109.5 . . ?
C94 C99 H99C 109.5 . . ?
H99A C99 H99B 109.5 . . ?
H99A C99 H99C 109.5 . . ?
H99B C99 H99C 109.5 . . ?
C114 C113 C112 117.4(8) . . ?
C114 C113 C117 123.2(8) . . ?
C112 C113 C117 119.4(9) . . ?
C138 C137 H137 118.7 . . ?
C138 C137 C136 122.6(9) . . ?
C136 C137 H137 118.7 . . ?
C104 C102 Fe3 126.7(7) . . ?
C103 C102 C104 127.7(9) . . ?
C103 C102 Fe3 105.5(8) . . ?
C137 C138 C142 120.9(9) . . ?
C137 C138 C139 116.6(9) . . ?
C139 C138 C142 122.2(9) . . ?
C37 C41 H41A 109.5 . . ?
C37 C41 H41B 109.5 . . ?
C37 C41 H41C 109.5 . . ?
H41A C41 H41B 109.5 . . ?
H41A C41 H41C 109.5 . . ?
H41B C41 H41C 109.5 . . ?
C113 C117 H11A 109.5 . . ?
C113 C117 H11B 109.5 . . ?
C113 C117 H11C 109.5 . . ?
H11A C117 H11B 109.5 . . ?
H11A C117 H11C 109.5 . . ?
H11B C117 H11C 109.5 . . ?
C137 C136 C135 119.2(10) . . ?
C137 C136 C141 121.0(9) . . ?
C135 C136 C141 119.7(10) . . ?
C96 C100 H10D 109.5 . . ?
C96 C100 H10E 109.5 . . ?
C96 C100 H10F 109.5 . . ?
H10D C100 H10E 109.5 . . ?
H10D C100 H10F 109.5 . . ?
H10E C100 H10F 109.5 . . ?
C130 C129 C128 123.4(9) . . ?
C134 C129 C130 117.1(11) . . ?
C134 C129 C128 119.5(9) . . ?
C62 C66 H66A 109.5 . . ?
C62 C66 H66B 109.5 . . ?
C62 C66 H66C 109.5 . . ?
H66A C66 H66B 109.5 . . ?
H66A C66 H66C 109.5 . . ?
H66B C66 H66C 109.5 . . ?
C138 C142 H14A 109.5 . . ?
C138 C142 H14B 109.5 . . ?
C138 C142 H14C 109.5 . . ?
H14A C142 H14B 109.5 . . ?
H14A C142 H14C 109.5 . . ?
H14B C142 H14C 109.5 . . ?
C111 C116 H11D 109.5 . . ?
C111 C116 H11E 109.5 . . ?
C111 C116 H11F 109.5 . . ?
H11D C116 H11E 109.5 . . ?
H11D C116 H11F 109.5 . . ?
H11E C116 H11F 109.5 . . ?
C104 C109 C119 120.4(10) . . ?
C104 C109 C108 120.2(9) . . ?
C108 C109 C119 119.2(9) . . ?
C138 C139 H139 118.5 . . ?
C140 C139 C138 123.1(9) . . ?
C140 C139 H139 118.5 . . ?
C115 C118 H11G 109.5 . . ?
C115 C118 H11H 109.5 . . ?
C115 C118 H11I 109.5 . . ?
H11G C118 H11H 109.5 . . ?
H11G C118 H11I 109.5 . . ?
H11H C118 H11I 109.5 . . ?
C21 C25 H25A 109.5 . . ?
C21 C25 H25B 109.5 . . ?
C21 C25 H25C 109.5 . . ?
H25A C25 H25B 109.5 . . ?
H25A C25 H25C 109.5 . . ?
H25B C25 H25C 109.5 . . ?
C139 C140 C143 121.5(9) . . ?
C135 C140 C139 117.3(9) . . ?
C135 C140 C143 121.1(9) . . ?
C146 C147 C148 117.8(10) . . ?
C146 C147 C151 121.2(11) . . ?
C148 C147 C151 121.0(10) . . ?
C105 C106 H106 121.0 . . ?
C107 C106 C105 117.9(9) . . ?
C107 C106 H106 121.0 . . ?
C124 C119 C109 120.8(8) . . ?
C120 C119 C109 120.1(9) . . ?
C120 C119 C124 119.0(8) . . ?
C105 C104 C102 121.5(8) . . ?
C109 C104 C105 119.8(10) . . ?
C109 C104 C102 118.7(8) . . ?
C128 O9 Fe3 145.6(8) . . ?
C109 C108 H108 119.8 . . ?
C109 C108 C107 120.4(10) . . ?
C107 C108 H108 119.8 . . ?
C145 C144 C134 119.8(9) . . ?
C149 C144 C145 119.4(10) . . ?
C149 C144 C134 120.7(10) . . ?
C129 C130 C135 120.7(12) . . ?
C131 C130 C129 120.3(10) . . ?
C131 C130 C135 119.0(11) . . ?
C144 C145 C150 120.2(10) . . ?
C146 C145 C144 119.3(10) . . ?
C146 C145 C150 120.5(10) . . ?
C136 C135 C130 120.3(10) . . ?
C140 C135 C136 119.9(9) . . ?
C140 C135 C130 119.1(9) . . ?
C140 C143 H14D 109.5 . . ?
C140 C143 H14E 109.5 . . ?
C140 C143 H14F 109.5 . . ?
H14D C143 H14E 109.5 . . ?
H14D C143 H14F 109.5 . . ?
H14E C143 H14F 109.5 . . ?
C102 C103 O8 172.6(12) . . ?
O9 C128 C129 122.7(10) . . ?
O10 C128 C129 121.7(10) . . ?
O10 C128 O9 115.6(11) . . ?
C147 C146 C145 121.8(11) . . ?
C147 C146 H146 119.1 . . ?
C145 C146 H146 119.1 . . ?
C129 C134 C144 123.8(11) . . ?
C129 C134 C133 119.3(10) . . ?
C133 C134 C144 116.9(9) . . ?
C102 Fe3 O9 111.3(4) . . ?
O10 Fe3 C102 113.2(4) 2_756 . ?
O10 Fe3 O9 130.2(4) 2_756 . ?
C106 C107 C108 121.3(10) . . ?
C106 C107 H107 119.4 . . ?
C108 C107 H107 119.4 . . ?
C147 C148 H148 119.3 . . ?
C147 C148 C149 121.4(10) . . ?
C149 C148 H148 119.3 . . ?
C123 C122 C126 120.8(10) . . ?
C121 C122 C123 116.2(9) . . ?
C121 C122 C126 122.7(9) . . ?
C147 C151 H15D 109.5 . . ?
C147 C151 H15E 109.5 . . ?
C147 C151 H15F 109.5 . . ?
H15D C151 H15E 109.5 . . ?
H15D C151 H15F 109.5 . . ?
H15E C151 H15F 109.5 . . ?
C134 C133 H133 120.3 . . ?
C132 C133 C134 119.3(12) . . ?
C132 C133 H133 120.3 . . ?
C119 C124 C127 119.2(9) . . ?
C123 C124 C119 119.7(9) . . ?
C123 C124 C127 120.9(10) . . ?
H15G C152 H15H 109.5 . . ?
H15G C152 H15I 109.5 . . ?
H15H C152 H15I 109.5 . . ?
C149 C152 H15G 109.5 . . ?
C149 C152 H15H 109.5 . . ?
C149 C152 H15I 109.5 . . ?
C130 C131 H131 120.1 . . ?
C132 C131 C130 119.7(13) . . ?
C132 C131 H131 120.1 . . ?
C144 C149 C148 120.1(11) . . ?
C144 C149 C152 119.9(10) . . ?
C148 C149 C152 119.9(10) . . ?
C122 C123 H123 119.1 . . ?
C124 C123 C122 121.8(10) . . ?
C124 C123 H123 119.1 . . ?
C136 C141 H14G 109.5 . . ?
C136 C141 H14H 109.5 . . ?
C136 C141 H14I 109.5 . . ?
H14G C141 H14H 109.5 . . ?
H14G C141 H14I 109.5 . . ?
H14H C141 H14I 109.5 . . ?
C122 C121 H121 117.7 . . ?
C122 C121 C120 124.6(9) . . ?
C120 C121 H121 117.7 . . ?
C122 C126 H12A 109.5 . . ?
C122 C126 H12B 109.5 . . ?
C122 C126 H12C 109.5 . . ?
H12A C126 H12B 109.5 . . ?
H12A C126 H12C 109.5 . . ?
H12B C126 H12C 109.5 . . ?
C119 C120 C121 118.3(10) . . ?
C119 C120 C125 119.0(9) . . ?
C121 C120 C125 122.4(10) . . ?
C124 C127 H12D 109.5 . . ?
C124 C127 H12E 109.5 . . ?
C124 C127 H12F 109.5 . . ?
H12D C127 H12E 109.5 . . ?
H12D C127 H12F 109.5 . . ?
H12E C127 H12F 109.5 . . ?
C133 C132 H132 117.9 . . ?
C131 C132 C133 124.3(15) . . ?
C131 C132 H132 117.9 . . ?
C145 C150 H15J 109.5 . . ?
C145 C150 H15K 109.5 . . ?
C145 C150 H15L 109.5 . . ?
H15J C150 H15K 109.5 . . ?
H15J C150 H15L 109.5 . . ?
H15K C150 H15L 109.5 . . ?
C120 C125 H12G 109.5 . . ?
C120 C125 H12H 109.5 . . ?
C120 C125 H12I 109.5 . . ?
H12G C125 H12H 109.5 . . ?
H12G C125 H12I 109.5 . . ?
H12H C125 H12I 109.5 . . ?
C128 O10 Fe3 146.9(9) . 2_756 ?

loop_
_geom_bond_atom_site_label_1
_geom_bond_atom_site_label_2
_geom_bond_distance
_geom_bond_site_symmetry_2
_geom_bond_publ_flag
Fe2 O5 1.987(4) . ?
Fe2 O7 1.983(4) . ?
Fe2 C1 2.133(6) . ?
Fe2 C2 2.475(6) . ?
Fe1 O6 2.024(5) . ?
Fe1 O4 2.016(4) . ?
Fe1 O1 2.169(5) . ?
Fe1 O2 2.104(5) . ?
Fe1 O3 2.225(5) . ?
O5 C52 1.260(8) . ?
O7 C77 1.255(7) . ?
O6 C77 1.257(8) . ?
O4 C52 1.250(7) . ?
O1 C2 1.233(8) . ?
O2 C27 1.228(8) . ?
O3 C27 1.269(8) . ?
C1 C3 1.469(9) . ?
C1 C2 1.254(9) . ?
C46 C45 1.387(8) . ?
C46 C47 1.393(8) . ?
C46 C50 1.502(8) . ?
C45 H45 0.9500 . ?
C45 C44 1.381(8) . ?
C9 C14 1.415(7) . ?
C9 C10 1.413(8) . ?
C9 C4 1.487(8) . ?
C73 C68 1.414(8) . ?
C73 C72 1.378(9) . ?
C73 C76 1.514(8) . ?
C3 C4 1.416(9) . ?
C3 C8 1.423(8) . ?
C53 C52 1.501(9) . ?
C53 C58 1.414(8) . ?
C53 C54 1.397(9) . ?
C47 H47 0.9500 . ?
C47 C48 1.371(8) . ?
C48 C43 1.398(8) . ?
C48 C51 1.500(8) . ?
C14 C13 1.400(8) . ?
C14 C17 1.506(8) . ?
C85 C84 1.412(9) . ?
C85 C86 1.392(8) . ?
C85 C90 1.500(9) . ?
C84 C89 1.411(9) . ?
C84 C79 1.492(8) . ?
C13 H13 0.9500 . ?
C13 C12 1.374(8) . ?
C10 C11 1.377(8) . ?
C10 C15 1.507(8) . ?
C77 C78 1.514(8) . ?
C12 C11 1.406(8) . ?
C12 C16 1.493(8) . ?
C87 C86 1.372(9) . ?
C87 C88 1.390(10) . ?
C87 C91 1.507(9) . ?
C89 C88 1.400(9) . ?
C89 C92 1.488(10) . ?
C43 C44 1.410(8) . ?
C43 C33 1.472(9) . ?
C44 C49 1.513(8) . ?
C58 C68 1.482(9) . ?
C58 C57 1.400(9) . ?
C68 C69 1.408(8) . ?
C54 C59 1.494(8) . ?
C54 C55 1.396(9) . ?
C33 C28 1.434(9) . ?
C33 C32 1.400(10) . ?
C4 C5 1.388(9) . ?
C86 H86 0.9500 . ?
C27 C28 1.511(10) . ?
C78 C83 1.423(8) . ?
C78 C79 1.397(9) . ?
C5 H5 0.9500 . ?
C5 C6 1.375(9) . ?
C83 C93 1.468(9) . ?
C83 C82 1.398(9) . ?
C71 C70 1.388(9) . ?
C71 C72 1.395(9) . ?
C71 C75 1.497(9) . ?
C51 H51A 0.9800 . ?
C51 H51B 0.9800 . ?
C51 H51C 0.9800 . ?
C79 C80 1.406(8) . ?
C69 C70 1.391(9) . ?
C69 C74 1.509(9) . ?
C70 H70 0.9500 . ?
C93 C98 1.405(9) . ?
C93 C94 1.403(10) . ?
C28 C29 1.407(9) . ?
C59 C64 1.414(8) . ?
C59 C60 1.398(9) . ?
C11 H11 0.9500 . ?
C90 H90A 0.9800 . ?
C90 H90B 0.9800 . ?
C90 H90C 0.9800 . ?
C17 H17A 0.9800 . ?
C17 H17B 0.9800 . ?
C17 H17C 0.9800 . ?
C88 H88 0.9500 . ?
C64 C67 1.503(9) . ?
C64 C63 1.385(9) . ?
C55 H55 0.9500 . ?
C55 C56 1.377(9) . ?
C32 H32 0.9500 . ?
C32 C31 1.376(10) . ?
C50 H50A 0.9800 . ?
C50 H50B 0.9800 . ?
C50 H50C 0.9800 . ?
C8 C18 1.498(9) . ?
C8 C7 1.377(10) . ?
C18 C23 1.387(10) . ?
C18 C19 1.408(9) . ?
C39 C34 1.379(9) . ?
C39 C38 1.383(9) . ?
C39 C42 1.521(10) . ?
C34 C35 1.409(9) . ?
C34 C29 1.499(9) . ?
C72 H72 0.9500 . ?
C80 H80 0.9500 . ?
C80 C81 1.382(9) . ?
C57 H57 0.9500 . ?
C57 C56 1.369(9) . ?
C76 H76A 0.9800 . ?
C76 H76B 0.9800 . ?
C76 H76C 0.9800 . ?
C35 C36 1.366(10) . ?
C35 C40 1.510(10) . ?
C56 H56 0.9500 . ?
C98 C97 1.383(10) . ?
C98 C101 1.515(10) . ?
C16 H16A 0.9800 . ?
C16 H16B 0.9800 . ?
C16 H16C 0.9800 . ?
C94 C95 1.391(10) . ?
C94 C99 1.517(10) . ?
C7 H7 0.9500 . ?
C7 C6 1.385(10) . ?
C29 C30 1.379(10) . ?
C60 C61 1.397(9) . ?
C60 C65 1.499(9) . ?
C23 C22 1.393(10) . ?
C23 C26 1.500(10) . ?
C6 H6 0.9500 . ?
C15 H15A 0.9800 . ?
C15 H15B 0.9800 . ?
C15 H15C 0.9800 . ?
C82 H82 0.9500 . ?
C82 C81 1.396(10) . ?
C38 H38 0.9500 . ?
C38 C37 1.398(11) . ?
C49 H49A 0.9800 . ?
C49 H49B 0.9800 . ?
C49 H49C 0.9800 . ?
C95 H95 0.9500 . ?
C95 C96 1.378(10) . ?
C61 H61 0.9500 . ?
C61 C62 1.383(10) . ?
C31 H31 0.9500 . ?
C31 C30 1.406(10) . ?
C30 H30 0.9500 . ?
C97 H97 0.9500 . ?
C97 C96 1.381(11) . ?
C67 H67A 0.9800 . ?
C67 H67B 0.9800 . ?
C67 H67C 0.9800 . ?
C63 H63 0.9500 . ?
C63 C62 1.387(10) . ?
C91 H91A 0.9800 . ?
C91 H91B 0.9800 . ?
C91 H91C 0.9800 . ?
C81 H81 0.9500 . ?
C92 H92A 0.9800 . ?
C92 H92B 0.9800 . ?
C92 H92C 0.9800 . ?
C74 H74A 0.9800 . ?
C74 H74B 0.9800 . ?
C74 H74C 0.9800 . ?
C37 C36 1.394(11) . ?
C37 C41 1.504(10) . ?
C42 H42A 0.9800 . ?
C42 H42B 0.9800 . ?
C42 H42C 0.9800 . ?
C19 C20 1.380(10) . ?
C19 C24 1.484(11) . ?
C20 H20 0.9500 . ?
C20 C21 1.393(11) . ?
C21 C22 1.359(11) . ?
C21 C25 1.521(11) . ?
C62 C66 1.508(10) . ?
C96 C100 1.498(11) . ?
C110 C115 1.403(11) . ?
C110 C111 1.396(12) . ?
C110 C105 1.477(11) . ?
C75 H75A 0.9800 . ?
C75 H75B 0.9800 . ?
C75 H75C 0.9800 . ?
C36 H36 0.9500 . ?
C22 H22 0.9500 . ?
C101 H10A 0.9800 . ?
C101 H10B 0.9800 . ?
C101 H10C 0.9800 . ?
C40 H40A 0.9800 . ?
C40 H40B 0.9800 . ?
C40 H40C 0.9800 . ?
C65 H65A 0.9800 . ?
C65 H65B 0.9800 . ?
C65 H65C 0.9800 . ?
C115 C114 1.405(12) . ?
C115 C118 1.490(13) . ?
C111 C112 1.370(11) . ?
C111 C116 1.520(11) . ?
C114 H114 0.9500 . ?
C114 C113 1.388(13) . ?
C24 H24A 0.9800 . ?
C24 H24B 0.9800 . ?
C24 H24C 0.9800 . ?
O8 C103 1.250(14) . ?
C112 H112 0.9500 . ?
C112 C113 1.399(11) . ?
C26 H26A 0.9800 . ?
C26 H26B 0.9800 . ?
C26 H26C 0.9800 . ?
C105 C106 1.394(13) . ?
C105 C104 1.425(11) . ?
C99 H99A 0.9800 . ?
C99 H99B 0.9800 . ?
C99 H99C 0.9800 . ?
C113 C117 1.512(12) . ?
C137 H137 0.9500 . ?
C137 C138 1.365(13) . ?
C137 C136 1.399(13) . ?
C102 C104 1.517(14) . ?
C102 C103 1.211(15) . ?
C102 Fe3 2.027(9) . ?
C138 C142 1.487(13) . ?
C138 C139 1.413(13) . ?
C41 H41A 0.9800 . ?
C41 H41B 0.9800 . ?
C41 H41C 0.9800 . ?
C117 H11A 0.9800 . ?
C117 H11B 0.9800 . ?
C117 H11C 0.9800 . ?
C136 C135 1.407(13) . ?
C136 C141 1.506(15) . ?
C100 H10D 0.9800 . ?
C100 H10E 0.9800 . ?
C100 H10F 0.9800 . ?
C129 C130 1.460(15) . ?
C129 C128 1.516(9) . ?
C129 C134 1.415(13) . ?
C66 H66A 0.9800 . ?
C66 H66B 0.9800 . ?
C66 H66C 0.9800 . ?
C142 H14A 0.9800 . ?
C142 H14B 0.9800 . ?
C142 H14C 0.9800 . ?
C116 H11D 0.9800 . ?
C116 H11E 0.9800 . ?
C116 H11F 0.9800 . ?
C109 C119 1.509(12) . ?
C109 C104 1.358(13) . ?
C109 C108 1.373(15) . ?
C139 H139 0.9500 . ?
C139 C140 1.407(13) . ?
C118 H11G 0.9800 . ?
C118 H11H 0.9800 . ?
C118 H11I 0.9800 . ?
C25 H25A 0.9800 . ?
C25 H25B 0.9800 . ?
C25 H25C 0.9800 . ?
C140 C135 1.403(13) . ?
C140 C143 1.490(13) . ?
C147 C146 1.378(14) . ?
C147 C148 1.390(15) . ?
C147 C151 1.497(14) . ?
C106 H106 0.9500 . ?
C106 C107 1.385(13) . ?
C119 C124 1.410(14) . ?
C119 C120 1.397(13) . ?
O9 C128 1.296(12) . ?
O9 Fe3 2.090(10) . ?
C108 H108 0.9500 . ?
C108 C107 1.388(13) . ?
C144 C145 1.407(14) . ?
C144 C134 1.484(14) . ?
C144 C149 1.367(14) . ?
C130 C135 1.467(14) . ?
C130 C131 1.391(18) . ?
C145 C146 1.390(14) . ?
C145 C150 1.505(15) . ?
C143 H14D 0.9800 . ?
C143 H14E 0.9800 . ?
C143 H14F 0.9800 . ?
C128 O10 1.279(13) . ?
C146 H146 0.9500 . ?
C134 C133 1.421(16) . ?
Fe3 O10 2.018(11) 2_756 ?
C107 H107 0.9500 . ?
C148 H148 0.9500 . ?
C148 C149 1.396(14) . ?
C122 C123 1.405(13) . ?
C122 C121 1.368(14) . ?
C122 C126 1.475(13) . ?
C151 H15D 0.9800 . ?
C151 H15E 0.9800 . ?
C151 H15F 0.9800 . ?
C133 H133 0.9500 . ?
C133 C132 1.366(15) . ?
C124 C123 1.401(14) . ?
C124 C127 1.550(14) . ?
C152 H15G 0.9800 . ?
C152 H15H 0.9800 . ?
C152 H15I 0.9800 . ?
C152 C149 1.531(16) . ?
C131 H131 0.9500 . ?
C131 C132 1.316(16) . ?
C123 H123 0.9500 . ?
C141 H14G 0.9800 . ?
C141 H14H 0.9800 . ?
C141 H14I 0.9800 . ?
C121 H121 0.9500 . ?
C121 C120 1.400(14) . ?
C126 H12A 0.9800 . ?
C126 H12B 0.9800 . ?
C126 H12C 0.9800 . ?
C120 C125 1.513(17) . ?
C127 H12D 0.9800 . ?
C127 H12E 0.9800 . ?
C127 H12F 0.9800 . ?
C132 H132 0.9500 . ?
C150 H15J 0.9800 . ?
C150 H15K 0.9800 . ?
C150 H15L 0.9800 . ?
C125 H12G 0.9800 . ?
C125 H12H 0.9800 . ?
C125 H12I 0.9800 . ?

loop_
_geom_torsion_atom_site_label_1
_geom_torsion_atom_site_label_2
_geom_torsion_atom_site_label_3
_geom_torsion_atom_site_label_4
_geom_torsion
_geom_torsion_site_symmetry_1
_geom_torsion_site_symmetry_2
_geom_torsion_site_symmetry_3
_geom_torsion_site_symmetry_4
_geom_torsion_publ_flag
Fe2 O5 C52 O4 10.3(7) . . . . ?
Fe2 O5 C52 C53 -168.6(4) . . . . ?
Fe2 O7 C77 O6 -12.9(9) . . . . ?
Fe2 O7 C77 C78 168.4(4) . . . . ?
Fe2 C1 C3 C4 -0.9(7) . . . . ?
Fe2 C1 C3 C8 177.2(4) . . . . ?
Fe1 O6 C77 O7 17.6(12) . . . . ?
Fe1 O6 C77 C78 -163.6(5) . . . . ?
Fe1 O4 C52 O5 -37(2) . . . . ?
Fe1 O4 C52 C53 142.5(16) . . . . ?
Fe1 O1 C2 Fe2 4.3(7) . . . . ?
Fe1 O2 C27 O3 5.8(7) . . . . ?
Fe1 O2 C27 C28 -176.9(5) . . . . ?
Fe1 O3 C27 O2 -5.5(7) . . . . ?
Fe1 O3 C27 C28 177.2(5) . . . . ?
O7 C77 C78 C83 -126.5(6) . . . . ?
O7 C77 C78 C79 53.7(8) . . . . ?
O6 C77 C78 C83 54.7(8) . . . . ?
O6 C77 C78 C79 -125.1(7) . . . . ?
O2 C27 C28 C33 163.8(6) . . . . ?
O2 C27 C28 C29 -15.2(10) . . . . ?
O3 C27 C28 C33 -19.0(9) . . . . ?
O3 C27 C28 C29 162.1(6) . . . . ?
C1 C3 C4 C9 -1.8(8) . . . . ?
C1 C3 C4 C5 176.4(5) . . . . ?
C1 C3 C8 C18 2.0(9) . . . . ?
C1 C3 C8 C7 -177.6(6) . . . . ?
C46 C45 C44 C43 -0.8(9) . . . . ?
C46 C45 C44 C49 -179.0(6) . . . . ?
C46 C47 C48 C43 2.3(9) . . . . ?
C46 C47 C48 C51 -178.5(5) . . . . ?
C45 C46 C47 C48 -1.2(8) . . . . ?
C9 C14 C13 C12 -0.9(9) . . . . ?
C9 C10 C11 C12 -1.1(10) . . . . ?
C9 C4 C5 C6 -179.1(6) . . . . ?
C73 C68 C69 C70 2.9(9) . . . . ?
C73 C68 C69 C74 178.0(6) . . . . ?
C3 C1 C2 Fe2 175.0(12) . . . . ?
C3 C4 C5 C6 2.6(9) . . . . ?
C3 C8 C18 C23 93.0(8) . . . . ?
C3 C8 C18 C19 -92.2(8) . . . . ?
C3 C8 C7 C6 0.0(10) . . . . ?
C53 C58 C68 C73 115.6(6) . . . . ?
C53 C58 C68 C69 -73.0(8) . . . . ?
C53 C58 C57 C56 -1.5(9) . . . . ?
C53 C54 C59 C64 91.9(8) . . . . ?
C53 C54 C59 C60 -85.0(8) . . . . ?
C53 C54 C55 C56 -1.5(9) . . . . ?
C47 C46 C45 C44 0.4(9) . . . . ?
C47 C48 C43 C44 -2.6(9) . . . . ?
C47 C48 C43 C33 169.9(6) . . . . ?
C48 C43 C44 C45 1.9(9) . . . . ?
C48 C43 C44 C49 -179.9(6) . . . . ?
C48 C43 C33 C28 86.9(8) . . . . ?
C48 C43 C33 C32 -93.8(7) . . . . ?
C14 C9 C10 C11 -1.8(9) . . . . ?
C14 C9 C10 C15 177.8(6) . . . . ?
C14 C9 C4 C3 85.8(7) . . . . ?
C14 C9 C4 C5 -92.5(7) . . . . ?
C14 C13 C12 C11 -1.9(9) . . . . ?
C14 C13 C12 C16 176.1(6) . . . . ?
C85 C84 C89 C88 -3.1(8) . . . . ?
C85 C84 C89 C92 178.3(5) . . . . ?
C85 C84 C79 C78 -118.1(7) . . . . ?
C85 C84 C79 C80 61.8(7) . . . . ?
C84 C85 C86 C87 0.3(8) . . . . ?
C84 C89 C88 C87 1.3(9) . . . . ?
C84 C79 C80 C81 179.6(6) . . . . ?
C2 C1 C3 C4 -175.1(10) . . . . ?
C2 C1 C3 C8 3.0(14) . . . . ?
C13 C12 C11 C10 3.0(9) . . . . ?
C10 C9 C14 C13 2.8(9) . . . . ?
C10 C9 C14 C17 -176.2(6) . . . . ?
C10 C9 C4 C3 -97.6(7) . . . . ?
C10 C9 C4 C5 84.1(7) . . . . ?
C77 C78 C83 C93 2.6(9) . . . . ?
C77 C78 C83 C82 -178.9(6) . . . . ?
C77 C78 C79 C84 -0.9(10) . . . . ?
C77 C78 C79 C80 179.2(6) . . . . ?
C52 C53 C58 C68 -5.3(9) . . . . ?
C52 C53 C58 C57 178.5(5) . . . . ?
C52 C53 C54 C59 4.1(8) . . . . ?
C52 C53 C54 C55 -177.1(5) . . . . ?
C89 C84 C79 C78 68.2(8) . . . . ?
C89 C84 C79 C80 -111.9(7) . . . . ?
C43 C33 C28 C27 2.6(10) . . . . ?
C43 C33 C28 C29 -178.4(6) . . . . ?
C43 C33 C32 C31 177.5(6) . . . . ?
C44 C43 C33 C28 -100.6(7) . . . . ?
C44 C43 C33 C32 78.8(8) . . . . ?
C58 C53 C52 O5 -57.0(7) . . . . ?
C58 C53 C52 O4 124.0(6) . . . . ?
C58 C53 C54 C59 -177.2(5) . . . . ?
C58 C53 C54 C55 1.6(8) . . . . ?
C58 C68 C69 C70 -168.6(6) . . . . ?
C58 C68 C69 C74 6.5(9) . . . . ?
C58 C57 C56 C55 1.7(10) . . . . ?
C68 C73 C72 C71 1.6(10) . . . . ?
C68 C58 C57 C56 -178.1(6) . . . . ?
C68 C69 C70 C71 0.2(10) . . . . ?
C54 C53 C52 O5 121.7(6) . . . . ?
C54 C53 C52 O4 -57.3(7) . . . . ?
C54 C53 C58 C68 176.0(5) . . . . ?
C54 C53 C58 C57 -0.2(8) . . . . ?
C54 C59 C64 C67 4.1(10) . . . . ?
C54 C59 C64 C63 -175.0(7) . . . . ?
C54 C59 C60 C61 177.1(7) . . . . ?
C54 C59 C60 C65 -6.6(11) . . . . ?
C54 C55 C56 C57 -0.1(10) . . . . ?
C33 C43 C44 C45 -170.8(6) . . . . ?
C33 C43 C44 C49 7.4(9) . . . . ?
C33 C28 C29 C34 179.8(6) . . . . ?
C33 C28 C29 C30 -0.5(10) . . . . ?
C33 C32 C31 C30 2.0(11) . . . . ?
C4 C9 C14 C13 179.5(6) . . . . ?
C4 C9 C14 C17 0.4(9) . . . . ?
C4 C9 C10 C11 -178.5(6) . . . . ?
C4 C9 C10 C15 1.2(9) . . . . ?
C4 C3 C8 C18 -179.9(5) . . . . ?
C4 C3 C8 C7 0.6(9) . . . . ?
C4 C5 C6 C7 -2.0(10) . . . . ?
C86 C85 C84 C89 2.4(8) . . . . ?
C86 C85 C84 C79 -171.4(5) . . . . ?
C86 C87 C88 C89 1.3(9) . . . . ?
C27 C28 C29 C34 -1.2(10) . . . . ?
C27 C28 C29 C30 178.5(6) . . . . ?
C78 C83 C93 C98 83.5(8) . . . . ?
C78 C83 C93 C94 -95.1(8) . . . . ?
C78 C83 C82 C81 -0.2(10) . . . . ?
C78 C79 C80 C81 -0.5(10) . . . . ?
C83 C78 C79 C84 179.3(6) . . . . ?
C83 C78 C79 C80 -0.6(9) . . . . ?
C83 C93 C98 C97 -176.4(6) . . . . ?
C83 C93 C98 C101 2.6(9) . . . . ?
C83 C93 C94 C95 176.3(6) . . . . ?
C83 C93 C94 C99 -1.4(10) . . . . ?
C83 C82 C81 C80 -0.8(11) . . . . ?
C51 C48 C43 C44 178.2(6) . . . . ?
C51 C48 C43 C33 -9.3(9) . . . . ?
C79 C84 C89 C88 170.4(5) . . . . ?
C79 C84 C89 C92 -8.1(8) . . . . ?
C79 C78 C83 C93 -177.6(6) . . . . ?
C79 C78 C83 C82 0.9(10) . . . . ?
C79 C80 C81 C82 1.2(11) . . . . ?
C70 C71 C72 C73 1.5(10) . . . . ?
C93 C83 C82 C81 178.4(7) . . . . ?
C93 C98 C97 C96 -0.1(11) . . . . ?
C93 C94 C95 C96 0.3(11) . . . . ?
C28 C33 C32 C31 -3.1(10) . . . . ?
C28 C29 C30 C31 -0.6(11) . . . . ?
C59 C54 C55 C56 177.3(6) . . . . ?
C59 C64 C63 C62 -0.4(12) . . . . ?
C59 C60 C61 C62 -4.1(12) . . . . ?
C90 C85 C84 C89 -176.7(5) . . . . ?
C90 C85 C84 C79 9.5(7) . . . . ?
C90 C85 C86 C87 179.4(5) . . . . ?
C17 C14 C13 C12 178.1(6) . . . . ?
C88 C87 C86 C85 -2.1(8) . . . . ?
C64 C59 C60 C61 0.3(11) . . . . ?
C64 C59 C60 C65 176.7(7) . . . . ?
C64 C63 C62 C61 -3.2(13) . . . . ?
C64 C63 C62 C66 177.2(8) . . . . ?
C55 C54 C59 C64 -87.0(8) . . . . ?
C55 C54 C59 C60 96.2(8) . . . . ?
C32 C33 C28 C27 -176.7(6) . . . . ?
C32 C33 C28 C29 2.3(9) . . . . ?
C32 C31 C30 C29 -0.1(11) . . . . ?
C50 C46 C45 C44 179.9(6) . . . . ?
C50 C46 C47 C48 179.3(6) . . . . ?
C8 C3 C4 C9 179.9(5) . . . . ?
C8 C3 C4 C5 -1.8(8) . . . . ?
C8 C18 C23 C22 178.4(6) . . . . ?
C8 C18 C23 C26 2.0(10) . . . . ?
C8 C18 C19 C20 -178.7(6) . . . . ?
C8 C18 C19 C24 -0.9(10) . . . . ?
C8 C7 C6 C5 0.7(11) . . . . ?
C18 C8 C7 C6 -179.6(6) . . . . ?
C18 C23 C22 C21 -0.4(11) . . . . ?
C18 C19 C20 C21 0.9(12) . . . . ?
C39 C34 C35 C36 -5.2(11) . . . . ?
C39 C34 C35 C40 171.8(7) . . . . ?
C39 C34 C29 C28 100.6(8) . . . . ?
C39 C34 C29 C30 -79.2(9) . . . . ?
C39 C38 C37 C36 -4.2(11) . . . . ?
C39 C38 C37 C41 177.3(8) . . . . ?
C34 C39 C38 C37 -0.6(11) . . . . ?
C34 C35 C36 C37 0.2(12) . . . . ?
C34 C29 C30 C31 179.1(7) . . . . ?
C72 C73 C68 C58 167.7(6) . . . . ?
C72 C73 C68 C69 -3.8(9) . . . . ?
C72 C71 C70 C69 -2.4(10) . . . . ?
C57 C58 C68 C73 -68.2(7) . . . . ?
C57 C58 C68 C69 103.2(7) . . . . ?
C76 C73 C68 C58 -11.6(9) . . . . ?
C76 C73 C68 C69 176.9(6) . . . . ?
C76 C73 C72 C71 -179.1(6) . . . . ?
C35 C34 C29 C28 -86.5(9) . . . . ?
C35 C34 C29 C30 93.8(8) . . . . ?
C98 C93 C94 C95 -2.3(10) . . . . ?
C98 C93 C94 C99 180.0(6) . . . . ?
C98 C97 C96 C95 -1.9(12) . . . . ?
C98 C97 C96 C100 177.6(8) . . . . ?
C16 C12 C11 C10 -175.0(6) . . . . ?
C94 C93 C98 C97 2.2(10) . . . . ?
C94 C93 C98 C101 -178.8(6) . . . . ?
C94 C95 C96 C97 1.8(12) . . . . ?
C94 C95 C96 C100 -177.7(8) . . . . ?
C7 C8 C18 C23 -87.4(8) . . . . ?
C7 C8 C18 C19 87.3(8) . . . . ?
C29 C34 C35 C36 -178.2(7) . . . . ?
C29 C34 C35 C40 -1.1(10) . . . . ?
C60 C59 C64 C67 -179.0(7) . . . . ?
C60 C59 C64 C63 1.9(11) . . . . ?
C60 C61 C62 C63 5.5(13) . . . . ?
C60 C61 C62 C66 -174.9(8) . . . . ?
C23 C18 C19 C20 -3.9(10) . . . . ?
C23 C18 C19 C24 173.9(7) . . . . ?
C15 C10 C11 C12 179.2(6) . . . . ?
C82 C83 C93 C98 -95.1(8) . . . . ?
C82 C83 C93 C94 86.4(9) . . . . ?
C38 C39 C34 C35 5.5(11) . . . . ?
C38 C39 C34 C29 178.3(7) . . . . ?
C38 C37 C36 C35 4.4(12) . . . . ?
C67 C64 C63 C62 -179.5(8) . . . . ?
C91 C87 C86 C85 178.9(5) . . . . ?
C91 C87 C88 C89 -179.7(6) . . . . ?
C92 C89 C88 C87 179.9(6) . . . . ?
C74 C69 C70 C71 -175.0(7) . . . . ?
C42 C39 C34 C35 -171.6(7) . . . . ?
C42 C39 C34 C29 1.3(11) . . . . ?
C42 C39 C38 C37 176.5(7) . . . . ?
C19 C18 C23 C22 3.7(10) . . . . ?
C19 C18 C23 C26 -172.7(7) . . . . ?
C19 C20 C21 C22 2.4(12) . . . . ?
C19 C20 C21 C25 -177.5(8) . . . . ?
C20 C21 C22 C23 -2.6(12) . . . . ?
C110 C115 C114 C113 -0.4(12) . . . . ?
C110 C111 C112 C113 -0.1(12) . . . . ?
C110 C105 C106 C107 -179.3(9) . . . . ?
C110 C105 C104 C102 -2.2(13) . . . . ?
C110 C105 C104 C109 176.7(9) . . . . ?
C75 C71 C70 C69 174.8(7) . . . . ?
C75 C71 C72 C73 -175.7(7) . . . . ?
C101 C98 C97 C96 -179.0(7) . . . . ?
C40 C35 C36 C37 -176.8(7) . . . . ?
C65 C60 C61 C62 179.6(8) . . . . ?
C115 C110 C111 C112 -3.3(12) . . . . ?
C115 C110 C111 C116 172.9(7) . . . . ?
C115 C110 C105 C106 -88.2(10) . . . . ?
C115 C110 C105 C104 92.1(10) . . . . ?
C115 C114 C113 C112 -2.9(12) . . . . ?
C115 C114 C113 C117 178.0(8) . . . . ?
C111 C110 C115 C114 3.5(11) . . . . ?
C111 C110 C115 C118 -173.7(8) . . . . ?
C111 C110 C105 C106 92.1(11) . . . . ?
C111 C110 C105 C104 -87.6(10) . . . . ?
C111 C112 C113 C114 3.2(12) . . . . ?
C111 C112 C113 C117 -177.6(8) . . . . ?
C24 C19 C20 C21 -176.9(8) . . . . ?
C26 C23 C22 C21 176.0(8) . . . . ?
C105 C110 C115 C114 -176.2(7) . . . . ?
C105 C110 C115 C118 6.6(12) . . . . ?
C105 C110 C111 C112 176.5(8) . . . . ?
C105 C110 C111 C116 -7.4(12) . . . . ?
C105 C106 C107 C108 0.4(17) . . . . ?
C99 C94 C95 C96 178.0(7) . . . . ?
C137 C138 C139 C140 -9.4(15) . . . . ?
C137 C136 C135 C140 -9.9(17) . . . . ?
C137 C136 C135 C130 180.0(11) . . . . ?
C138 C137 C136 C135 0.5(16) . . . . ?
C138 C137 C136 C141 -176.1(11) . . . . ?
C138 C139 C140 C135 0.5(16) . . . . ?
C138 C139 C140 C143 178.4(10) . . . . ?
C41 C37 C36 C35 -177.0(8) . . . . ?
C136 C137 C138 C142 -177.7(10) . . . . ?
C136 C137 C138 C139 8.8(15) . . . . ?
C129 C130 C135 C136 -84.1(14) . . . . ?
C129 C130 C135 C140 105.7(13) . . . . ?
C129 C130 C131 C132 -1.1(19) . . . . ?
C129 C128 O10 Fe3 179.0(12) . . . 2_756 ?
C129 C134 C133 C132 1.4(18) . . . . ?
C142 C138 C139 C140 177.2(9) . . . . ?
C116 C111 C112 C113 -176.3(8) . . . . ?
C109 C119 C124 C123 -177.0(13) . . . . ?
C109 C119 C124 C127 7(2) . . . . ?
C109 C119 C120 C121 176.6(12) . . . . ?
C109 C119 C120 C125 -10(2) . . . . ?
C109 C108 C107 C106 1.3(18) . . . . ?
C139 C140 C135 C136 9.2(16) . . . . ?
C139 C140 C135 C130 179.4(11) . . . . ?
C118 C115 C114 C113 176.8(8) . . . . ?
C25 C21 C22 C23 177.2(8) . . . . ?
C147 C148 C149 C144 0.6(17) . . . . ?
C147 C148 C149 C152 176.5(10) . . . . ?
C106 C105 C104 C102 178.1(9) . . . . ?
C106 C105 C104 C109 -2.9(14) . . . . ?
C119 C109 C104 C105 -179.6(9) . . . . ?
C119 C109 C104 C102 -0.7(14) . . . . ?
C119 C109 C108 C107 -179.6(10) . . . . ?
C119 C124 C123 C122 -1(2) . . . . ?
C104 C105 C106 C107 0.4(15) . . . . ?
C104 C109 C119 C124 104.3(14) . . . . ?
C104 C109 C119 C120 -79.0(16) . . . . ?
C104 C109 C108 C107 -3.9(17) . . . . ?
O9 C128 O10 Fe3 -1(2) . . . 2_756 ?
C108 C109 C119 C124 -80.0(16) . . . . ?
C108 C109 C119 C120 96.8(14) . . . . ?
C108 C109 C104 C105 4.7(15) . . . . ?
C108 C109 C104 C102 -176.4(10) . . . . ?
C144 C145 C146 C147 3.6(19) . . . . ?
C144 C134 C133 C132 -179.2(11) . . . . ?
C130 C129 C128 O9 58.1(15) . . . . ?
C130 C129 C128 O10 -122.4(12) . . . . ?
C130 C129 C134 C144 179.6(9) . . . . ?
C130 C129 C134 C133 -1.0(15) . . . . ?
C130 C131 C132 C133 2(2) . . . . ?
C145 C144 C134 C129 -88.7(14) . . . . ?
C145 C144 C134 C133 92.0(14) . . . . ?
C145 C144 C149 C148 4.2(18) . . . . ?
C145 C144 C149 C152 -171.8(11) . . . . ?
C135 C130 C131 C132 179.4(12) . . . . ?
C143 C140 C135 C136 -168.7(11) . . . . ?
C143 C140 C135 C130 1.5(17) . . . . ?
C103 C102 C104 C105 -2.0(17) . . . . ?
C103 C102 C104 C109 179.1(12) . . . . ?
C128 C129 C130 C135 -2.4(16) . . . . ?
C128 C129 C130 C131 178.1(11) . . . . ?
C128 C129 C134 C144 2.3(15) . . . . ?
C128 C129 C134 C133 -178.4(10) . . . . ?
C146 C147 C148 C149 -3.3(16) . . . . ?
C134 C129 C130 C135 -179.6(9) . . . . ?
C134 C129 C130 C131 0.9(16) . . . . ?
C134 C129 C128 O9 -124.6(11) . . . . ?
C134 C129 C128 O10 54.8(15) . . . . ?
C134 C144 C145 C146 178.3(11) . . . . ?
C134 C144 C145 C150 1.3(19) . . . . ?
C134 C144 C149 C148 179.6(10) . . . . ?
C134 C144 C149 C152 3.6(17) . . . . ?
C134 C133 C132 C131 -2(2) . . . . ?
Fe3 C102 C104 C105 -177.8(7) . . . . ?
Fe3 C102 C104 C109 3.2(13) . . . . ?
Fe3 O9 C128 C129 163.9(11) . . . . ?
Fe3 O9 C128 O10 -16(2) . . . . ?
C148 C147 C146 C145 1.1(17) . . . . ?
C122 C121 C120 C119 1(2) . . . . ?
C122 C121 C120 C125 -172.0(16) . . . . ?
C151 C147 C146 C145 -179.3(11) . . . . ?
C151 C147 C148 C149 177.2(10) . . . . ?
C124 C119 C120 C121 -7(2) . . . . ?
C124 C119 C120 C125 167.1(15) . . . . ?
C131 C130 C135 C136 95.4(14) . . . . ?
C131 C130 C135 C140 -74.8(15) . . . . ?
C149 C144 C145 C146 -6.2(19) . . . . ?
C149 C144 C145 C150 176.8(13) . . . . ?
C149 C144 C134 C129 95.9(14) . . . . ?
C149 C144 C134 C133 -83.4(14) . . . . ?
C123 C122 C121 C120 4(2) . . . . ?
C141 C136 C135 C140 166.7(11) . . . . ?
C141 C136 C135 C130 -3.4(18) . . . . ?
C121 C122 C123 C124 -4(2) . . . . ?
C126 C122 C123 C124 -177.9(14) . . . . ?
C126 C122 C121 C120 177.4(14) . . . . ?
C120 C119 C124 C123 6(2) . . . . ?
C120 C119 C124 C127 -169.5(14) . . . . ?
C127 C124 C123 C122 175.1(14) . . . . ?
C150 C145 C146 C147 -179.4(13) . . . . ?

loop_
_exptl_oxdiff_crystal_face_indexfrac_h
_exptl_oxdiff_crystal_face_indexfrac_k
_exptl_oxdiff_crystal_face_indexfrac_l
_exptl_oxdiff_crystal_face_x
_exptl_oxdiff_crystal_face_y
_exptl_oxdiff_crystal_face_z
2.7140 -3.8557 16.7708 0.0022 0.8998 0.4363
7.8547 2.4794 -6.8065 -0.9984 0.0027 -0.0568
-6.9226 -5.7957 -13.3045 0.6141 -0.0014 -0.7892
-8.3585 -3.7648 1.2210 0.9795 -0.0026 -0.2014
-6.5759 -0.7427 12.8253 0.9340 -0.0026 0.3574
-0.0979 -8.5468 -6.0561 0.0025 0.8000 -0.6000
-2.8374 3.1627 -18.0777 -0.0020 -0.8575 -0.5145
1.5488 7.5699 15.7025 -0.0016 -0.4229 0.9062
-2.1458 -5.0412 -21.4715 -0.0485 0.0004 -0.9988
5.3328 5.8432 17.6194 -0.3716 0.0008 0.9284

loop_
_smtbx_masks_void_nr
_smtbx_masks_void_average_x
_smtbx_masks_void_average_y
_smtbx_masks_void_average_z
_smtbx_masks_void_volume
_smtbx_masks_void_count_electrons
_smtbx_masks_void_content
1 0.141 0.394 0.586 190.9 38.5 '0.75 C6H14'
2 -0.141 0.606 0.414 190.9 36.0 '0.75 C6H14'
